data_7035313
loop_
_publ_author_name
'Ma, Pengtao'
'Wan, Rong'
'Si, Yanan'
'Hu, Feng'
'Wang, Yueyan'
'Niu, Jingyang'
'Wang, Jingping'

_publ_section_title
;
 Double-malate bridging tri-lanthanoid cluster encapsulated
 arsenotungstates: syntheses, structures, luminescence and magnetic
 properties.
;
_journal_issue 25
_journal_name_full 'Dalton transactions (Cambridge, England : 2003)'
_journal_page_first 11514
_journal_page_last 11523
_journal_paper_doi 10.1039/c5dt01323b
_journal_volume 44
_journal_year 2015
_chemical_formula_moiety '0.5(C16 H12 As8 K40 Li4 O360 Sm12 W76), O'
_chemical_formula_sum 'C8 H74 As4 K20 Li2 O181 Sm6 W38'
_chemical_formula_weight 12050.63
_chemical_name_systematic
;
 ? 
;
_space_group_crystal_system monoclinic
_space_group_IT_number 14
_space_group_name_Hall '-P 2yn'
_space_group_name_H-M_alt 'P 1 21/n 1'
_symmetry_space_group_name_Hall '-P 2yn'
_symmetry_space_group_name_H-M 'P 1 21/n 1'
_atom_sites_solution_hydrogens geom
_atom_sites_solution_primary direct
_atom_sites_solution_secondary difmap
_audit_creation_date 2015-05-01
_audit_creation_method
;
Olex2 1.2
(compiled 2015.01.26 svn.r3150 for OlexSys, GUI svn.r4998)
;
_audit_update_record
;
2015-05-05 deposited with the CCDC.
2015-06-02 downloaded from the CCDC.
;
_cell_angle_alpha 90.00
_cell_angle_beta 112.774(2)
_cell_angle_gamma 90.00
_cell_formula_units_Z 2
_cell_length_a 21.047(3)
_cell_length_b 25.429(3)
_cell_length_c 22.733(3)
_cell_measurement_reflns_used 9162
_cell_measurement_temperature 296(2)
_cell_measurement_theta_max 25.78
_cell_measurement_theta_min 2.32
_cell_volume 11218(3)
_computing_molecular_graphics 'Olex2 (Dolomanov et al., 2009)'
_computing_publication_material 'Olex2 (Dolomanov et al., 2009)'
_computing_structure_refinement 'XL (Sheldrick, 2008)'
_computing_structure_solution 'ShelXS-1997 (Sheldrick, 2008)'
_diffrn_ambient_temperature 296.15
_diffrn_measured_fraction_theta_full 0.997
_diffrn_measured_fraction_theta_max 0.997
_diffrn_measurement_device_type 'Bruker APEX-II CCD'
_diffrn_measurement_method '\f and \w scans'
_diffrn_radiation_monochromator graphite
_diffrn_radiation_type MoK\a
_diffrn_radiation_wavelength 0.71073
_diffrn_reflns_av_R_equivalents 0.0648
_diffrn_reflns_av_unetI/netI 0.0822
_diffrn_reflns_limit_h_max 25
_diffrn_reflns_limit_h_min -18
_diffrn_reflns_limit_k_max 30
_diffrn_reflns_limit_k_min -29
_diffrn_reflns_limit_l_max 23
_diffrn_reflns_limit_l_min -27
_diffrn_reflns_number 56793
_diffrn_reflns_theta_full 25.00
_diffrn_reflns_theta_max 25.00
_diffrn_reflns_theta_min 1.87
_diffrn_source 'fine-focus sealed tube'
_diffrn_standards_number 0
_exptl_absorpt_coefficient_mu 21.984
_exptl_absorpt_correction_T_max 0.7457
_exptl_absorpt_correction_T_min 0.4939
_exptl_absorpt_correction_type multi-scan
_exptl_absorpt_process_details
;
SADABS-2008/1 (Bruker,2008) was used for absorption correction.
wR2(int) was 0.0993 before and 0.0510 after correction.
The Ratio of minimum to maximum transmission is 0.6623.
The \l/2 correction factor is 0.0015.
;
_exptl_crystal_colour colourless
_exptl_crystal_colour_primary colourless
_exptl_crystal_density_diffrn 3.568
_exptl_crystal_density_method 'not measured'
_exptl_crystal_description block
_exptl_crystal_F_000 10544
_exptl_crystal_preparation 'Magnetic properties, Luminescent'
_exptl_crystal_size_max 0.21
_exptl_crystal_size_mid 0.2
_exptl_crystal_size_min 0.19
_refine_diff_density_max 2.868
_refine_diff_density_min -1.486
_refine_diff_density_rms 0.335
_refine_ls_extinction_method none
_refine_ls_goodness_of_fit_ref 1.006
_refine_ls_hydrogen_treatment constr
_refine_ls_matrix_type full
_refine_ls_number_parameters 1109
_refine_ls_number_reflns 19695
_refine_ls_number_restraints 0
_refine_ls_restrained_S_all 1.006
_refine_ls_R_factor_all 0.0890
_refine_ls_R_factor_gt 0.0464
_refine_ls_shift/su_max 0.005
_refine_ls_shift/su_mean 0.000
_refine_ls_structure_factor_coef Fsqd
_refine_ls_weighting_details 'calc w=1/[\s^2^(Fo^2^)+(0.0571P)^2^+22.7062P] where P=(Fo^2^+2Fc^2^)/3'
_refine_ls_weighting_scheme calc
_refine_ls_wR_factor_gt 0.1041
_refine_ls_wR_factor_ref 0.1217
_reflns_number_gt 13030
_reflns_number_total 19695
_reflns_threshold_expression >2sigma(I)
_cod_data_source_file c5dt01323b2.cif
_cod_data_source_block 1043923
_cod_depositor_comments 'Adding full bibliography for 7035309--7035313.cif.'
_cod_database_code 7035313
_audit_block_doi 10.5517/cc1418yd
_olex2_refinement_description
;
1. Fixed Uiso
 At 1.2 times of:
  All C(H) groups, All C(H,H) groups
2. Others
 Fixed Sof: K3(0.5) K4(0.5) K5(0.5) K6(0.5) K7(0.5) K8(0.5) K9(0.5) K10(0.5)
 K11(0.5) K12(0.5) K13(0.5) K14(0.5) K15(0.5) K16(0.25) K17(0.25) K18(0.25)
 K19(0.25) K20(0.25) K21(0.25) O10W(0.5) O11W(0.5) O12W(0.5) O13W(0.5)
 O14W(0.5) O15W(0.5) O16W(0.5) O17W(0.5) O18W(0.5) O19W(0.5) O20W(0.5)
 O21W(0.5) O22W(0.5) O23W(0.5) O24W(0.5)
 Fixed Uiso: O9W(0.10958) O20W(0.10311) O23W(0.11879) O24W(0.11649)
3.a Ternary CH refined with riding coordinates:
 C2(H2)
3.b Secondary CH2 refined with riding coordinates:
 C3(H3A,H3B)
;

loop_
_space_group_symop_id
_space_group_symop_operation_xyz
1 'x, y, z'
2 '-x+1/2, y+1/2, -z+1/2'
3 '-x, -y, -z'
4 'x-1/2, -y-1/2, z-1/2'

loop_
_atom_site_label
_atom_site_type_symbol
_atom_site_fract_x
_atom_site_fract_y
_atom_site_fract_z
_atom_site_U_iso_or_equiv
_atom_site_adp_type
_atom_site_occupancy
_atom_site_calc_flag
_atom_site_refinement_flags_posn
W1 W 0.66619(4) 0.11237(3) 0.85159(4) 0.02746(18) Uani 1 d .
W2 W 0.58629(4) 0.01323(3) 0.75400(4) 0.02875(18) Uani 1 d .
W3 W 0.66428(4) 0.10985(3) 0.70158(4) 0.0334(2) Uani 1 d .
W4 W 0.42717(4) 0.03348(3) 0.61149(4) 0.03001(19) Uani 1 d .
W5 W 0.50150(4) 0.13061(4) 0.55791(4) 0.0359(2) Uani 1 d .
W6 W 0.35386(4) 0.15280(3) 0.58273(4) 0.03126(19) Uani 1 d .
W7 W 0.58205(4) 0.24168(3) 0.66588(4) 0.0340(2) Uani 1 d .
W8 W 0.43595(4) 0.26081(3) 0.69441(4) 0.03075(19) Uani 1 d .
W9 W 0.58921(4) 0.24524(3) 0.81609(4) 0.02845(18) Uani 1 d .
W10 W 0.53605(4) 0.15888(3) 0.91815(3) 0.02454(17) Uani 1 d .
W11 W 0.18808(4) -0.00384(3) 0.76480(4) 0.02740(18) Uani 1 d .
W12 W 0.12373(4) 0.08945(3) 0.64583(4) 0.03020(19) Uani 1 d .
W13 W 0.02056(4) 0.03483(3) 0.71227(4) 0.0376(2) Uani 1 d .
W14 W 0.08259(4) 0.22208(3) 0.68676(4) 0.0335(2) Uani 1 d .
W15 W -0.02391(4) 0.16810(3) 0.75054(4) 0.0403(2) Uani 1 d .
W16 W 0.10726(4) 0.25083(3) 0.83773(4) 0.0361(2) Uani 1 d .
W17 W 0.04579(4) 0.06657(3) 0.87891(4) 0.0411(2) Uani 1 d .
W18 W 0.17544(4) 0.15173(3) 0.96288(4) 0.0370(2) Uani 1 d .
W19 W 0.21446(4) 0.03075(3) 0.93033(4) 0.03048(19) Uani 1 d .
Sm1 Sm 0.29800(5) 0.05385(4) 0.69930(4) 0.0256(2) Uani 1 d .
Sm2 Sm 0.36797(4) 0.06701(4) 0.87560(4) 0.0234(2) Uani 1 d .
Sm3 Sm 0.27950(5) 0.19575(4) 0.71351(5) 0.0278(2) Uani 1 d .
As1 As 0.49749(9) 0.13262(7) 0.72769(8) 0.0227(4) Uani 1 d .
As2 As 0.16639(9) 0.12815(7) 0.80752(9) 0.0252(4) Uani 1 d .
K1 K 0.7608(3) 0.2331(2) 0.9496(3) 0.0697(16) Uani 1 d .
K2 K 0.5123(4) -0.1056(3) 0.6351(3) 0.114(3) Uani 1 d .
K3 K 0.0742(5) -0.0757(4) 0.8341(5) 0.055(3) Uiso 0.50 d .
K4 K 0.4273(6) 0.2873(5) 0.8587(5) 0.065(3) Uiso 0.50 d .
K5 K 0.1568(6) -0.1127(5) 0.9466(6) 0.073(3) Uiso 0.50 d .
K6 K 0.5848(6) 0.2369(5) 0.4994(6) 0.069(3) Uiso 0.50 d .
K7 K 0.1897(7) 0.3452(5) 0.7532(7) 0.088(4) Uiso 0.50 d .
K8 K 0.5759(7) 0.0056(6) 0.9295(7) 0.094(4) Uiso 0.50 d .
K9 K 0.4464(6) 0.1725(5) 0.0469(6) 0.078(4) Uiso 0.50 d .
K10 K 0.2300(7) 0.0246(5) 0.1038(6) 0.087(4) Uiso 0.50 d .
K11 K 0.7653(9) 0.2282(8) 0.6604(9) 0.136(6) Uiso 0.50 d .
K12 K 0.6226(8) 0.8650(7) 0.8223(8) 0.119(5) Uiso 0.50 d .
K13 K 0.9015(10) 0.2130(9) 1.0144(10) 0.157(7) Uiso 0.50 d .
K14 K 0.6762(10) 0.0758(8) 0.5445(9) 0.143(7) Uiso 0.50 d .
K15 K 0.5836(10) -0.0210(9) 0.5748(10) 0.157(7) Uiso 0.50 d .
K16 K 0.3579(12) 0.0935(10) 0.0755(12) 0.078(7) Uiso 0.25 d .
K17 K -0.0747(14) 0.1311(12) 0.5605(14) 0.098(9) Uiso 0.25 d .
K18 K 0.0939(16) 0.1966(14) 0.5025(16) 0.119(11) Uiso 0.25 d .
K19 K 0.119(2) -0.0607(16) 0.587(2) 0.149(14) Uiso 0.25 d .
K20 K 0.4630(19) 0.3825(16) 0.8230(19) 0.143(13) Uiso 0.25 d .
K21 K 0.7829(18) 0.2227(15) 0.8174(18) 0.130(12) Uiso 0.25 d .
O1 O 0.7404(6) 0.1159(5) 0.9219(6) 0.037(3) Uani 1 d .
O2 O 0.6598(6) 0.0387(5) 0.8326(6) 0.030(3) Uani 1 d .
O3 O 0.7133(6) 0.1197(5) 0.7906(5) 0.030(3) Uani 1 d .
O4 O 0.6515(5) 0.1884(5) 0.8359(5) 0.027(3) Uani 1 d .
O5 O 0.5980(6) 0.1122(5) 0.8806(5) 0.029(3) Uani 1 d .
O6 O 0.5800(5) 0.1029(5) 0.7470(5) 0.027(3) Uani 1 d .
O7 O 0.6104(6) -0.0525(5) 0.7588(6) 0.042(3) Uani 1 d .
O8 O 0.5235(6) 0.0152(5) 0.7873(6) 0.036(3) Uani 1 d .
O9 O 0.6538(6) 0.0389(5) 0.7135(6) 0.036(3) Uani 1 d .
O10 O 0.5178(6) 0.0149(5) 0.6672(5) 0.033(3) Uani 1 d .
O11 O 0.7319(7) 0.1088(6) 0.6785(7) 0.048(4) Uani 1 d .
O12 O 0.5886(6) 0.1089(5) 0.6212(6) 0.039(3) Uani 1 d .
O13 O 0.6456(6) 0.1859(5) 0.6984(6) 0.040(3) Uani 1 d .
O14 O 0.3987(7) -0.0247(5) 0.5710(6) 0.050(4) Uani 1 d .
O15 O 0.3916(6) 0.0338(5) 0.6713(6) 0.033(3) Uani 1 d .
O16 O 0.4710(6) 0.0619(5) 0.5509(5) 0.036(3) Uani 1 d .
O17 O 0.3519(6) 0.0797(5) 0.5591(5) 0.031(3) Uani 1 d .
O18 O 0.4620(5) 0.1194(4) 0.6437(5) 0.024(3) Uani 1 d .
O19 O 0.5195(7) 0.1362(6) 0.4904(6) 0.047(4) Uani 1 d .
O20 O 0.4136(6) 0.1582(5) 0.5296(5) 0.034(3) Uani 1 d .
O21 O 0.5336(6) 0.2008(5) 0.5952(6) 0.040(3) Uani 1 d .
O22 O 0.2796(6) 0.1740(6) 0.5213(6) 0.044(4) Uani 1 d .
O23 O 0.3277(6) 0.1376(5) 0.6475(6) 0.031(3) Uani 1 d .
O24 O 0.3940(6) 0.2181(5) 0.6181(6) 0.040(3) Uani 1 d .
O25 O 0.6265(7) 0.2821(6) 0.6348(6) 0.048(4) Uani 1 d .
O26 O 0.5046(6) 0.2817(5) 0.6551(6) 0.033(3) Uani 1 d .
O27 O 0.6221(6) 0.2691(5) 0.7549(6) 0.037(3) Uani 1 d .
O28 O 0.5226(6) 0.1993(4) 0.7221(6) 0.027(3) Uani 1 d .
O29 O 0.3873(6) 0.3188(5) 0.6730(7) 0.049(4) Uani 1 d .
O30 O 0.3934(6) 0.2229(5) 0.7339(6) 0.036(3) Uani 1 d .
O31 O 0.5067(6) 0.2855(5) 0.7750(5) 0.030(3) Uani 1 d .
O32 O 0.6334(6) 0.2868(5) 0.8778(6) 0.040(3) Uani 1 d .
O33 O 0.5354(5) 0.2045(4) 0.8525(5) 0.027(3) Uani 1 d .
O34 O 0.4992(7) 0.2025(5) 0.9540(7) 0.047(4) Uani 1 d .
O35 O 0.4680(6) 0.1152(5) 0.8822(5) 0.030(3) Uani 1 d .
O36 O 0.6373(6) 0.1910(5) 0.9695(5) 0.030(3) Uani 1 d .
O37 O 0.5759(6) 0.1115(5) 0.9910(6) 0.033(3) Uani 1 d .
O38 O 0.7376(6) 0.1802(6) 1.0524(7) 0.051(4) Uani 1 d .
O39 O 0.6224(7) 0.0250(5) 1.0953(6) 0.039(3) Uani 1 d .
O40 O 0.6109(7) 0.0751(5) 1.1711(7) 0.048(4) Uani 1 d .
O41 O 0.2152(6) -0.0664(5) 0.7592(6) 0.036(3) Uani 1 d .
O42 O 0.2694(5) 0.0348(4) 0.7896(6) 0.027(3) Uani 1 d .
O43 O 0.1740(5) 0.0219(5) 0.6781(5) 0.029(3) Uani 1 d .
O44 O 0.0897(6) -0.0190(5) 0.7291(6) 0.035(3) Uani 1 d .
O45 O 0.1872(6) -0.0030(5) 0.8466(6) 0.032(3) Uani 1 d .
O46 O 0.1294(6) 0.0776(5) 0.7506(6) 0.034(3) Uani 1 d .
O47 O 0.1124(6) 0.0850(5) 0.5656(6) 0.043(4) Uani 1 d .
O48 O 0.2101(6) 0.1201(5) 0.6817(5) 0.031(3) Uani 1 d .
O49 O 0.0416(6) 0.0502(5) 0.6389(6) 0.037(3) Uani 1 d .
O50 O 0.0802(6) 0.1531(5) 0.6477(6) 0.033(3) Uani 1 d .
O51 O -0.0529(6) -0.0028(5) 0.6766(7) 0.052(4) Uani 1 d .
O52 O -0.0175(6) 0.1027(5) 0.7084(6) 0.041(3) Uani 1 d .
O53 O 0.0314(6) 0.0324(5) 0.7980(7) 0.047(4) Uani 1 d .
O54 O 0.0571(7) 0.2618(6) 0.6198(7) 0.054(4) Uani 1 d .
O55 O -0.0125(6) 0.2022(5) 0.6813(6) 0.044(4) Uani 1 d .
O56 O 0.1733(6) 0.2204(5) 0.7157(6) 0.033(3) Uani 1 d .
O57 O 0.0804(6) 0.2728(5) 0.7484(6) 0.035(3) Uani 1 d .
O58 O 0.0963(6) 0.1739(5) 0.7791(6) 0.032(3) Uani 1 d .
O59 O -0.1134(7) 0.1708(6) 0.7266(8) 0.062(5) Uani 1 d .
O60 O 0.0046(6) 0.2273(5) 0.8018(7) 0.046(4) Uani 1 d .
O61 O -0.0005(6) 0.1226(5) 0.8236(6) 0.041(3) Uani 1 d .
O62 O 0.0917(7) 0.3087(5) 0.8700(7) 0.050(4) Uani 1 d .
O63 O 0.1950(7) 0.2529(5) 0.8517(6) 0.039(3) Uani 1 d .
O64 O 0.1169(6) 0.2040(5) 0.9067(6) 0.039(3) Uani 1 d .
O65 O -0.0206(7) 0.0398(6) 0.8949(8) 0.061(5) Uani 1 d .
O66 O 0.0826(7) 0.1123(5) 0.9465(7) 0.048(4) Uani 1 d .
O67 O 0.1152(6) 0.0169(5) 0.9165(6) 0.040(3) Uani 1 d .
O68 O 0.1489(5) 0.1013(5) 0.8728(6) 0.031(3) Uani 1 d .
O69 O 0.1833(8) 0.1776(6) 1.0363(6) 0.054(4) Uani 1 d .
O70 O 0.2519(6) 0.1713(5) 0.9548(6) 0.041(3) Uani 1 d .
O71 O 0.2122(6) 0.0804(5) 0.9921(6) 0.034(3) Uani 1 d .
O72 O 0.2495(7) -0.0215(6) 0.9820(6) 0.048(4) Uani 1 d .
O73 O 0.2860(6) 0.0605(5) 0.9201(5) 0.029(3) Uani 1 d .
O74 O 0.3439(5) 0.1227(4) 0.7786(5) 0.024(3) Uani 1 d .
C1 C 0.6764(10) 0.1661(8) 1.0198(9) 0.037(5) Uani 1 d .
C2 C 0.6449(10) 0.1153(9) 1.0352(10) 0.055(7) Uani 1 d .
H2 H 0.6705 0.0850 1.0291 0.066 Uiso 1 calc R
C3 C 0.6511(10) 0.1158(8) 1.0998(9) 0.042(5) Uani 1 d .
H3A H 0.6267 0.1464 1.1058 0.050 Uiso 1 calc R
H3B H 0.6994 0.1205 1.1268 0.050 Uiso 1 calc R
C4 C 0.6255(9) 0.0691(8) 1.1228(10) 0.034(5) Uani 1 d .
O1W O 0.2973(6) -0.0437(5) 0.6866(6) 0.043(3) Uiso 1 d .
O2W O 0.2420(6) 0.0399(5) 0.5810(6) 0.041(3) Uiso 1 d .
O3W O 0.4015(5) 0.0194(4) 0.7963(5) 0.023(3) Uiso 1 d .
O4W O 0.4569(6) 0.0607(5) 0.9870(6) 0.039(3) Uiso 1 d .
O5W O 0.3566(6) 0.1540(5) 0.9198(6) 0.043(4) Uiso 1 d .
O6W O 0.2794(7) 0.2945(6) 0.7109(7) 0.053(4) Uiso 1 d .
O7W O 0.3051(6) 0.2277(5) 0.8234(6) 0.040(3) Uiso 1 d .
O8W O 0.2180(8) 0.2238(6) 0.6035(7) 0.063(4) Uiso 1 d .
O9W O 0.4332(11) -0.0846(9) 0.7071(10) 0.110 Uiso 1 d .
O10W O 0.3083(15) 0.3484(13) 0.8741(15) 0.066(9) Uiso 0.50 d .
O11W O 0.9982(13) 0.3581(11) 0.6874(13) 0.048(7) Uiso 0.50 d .
O12W O 0.5883(16) -0.1851(13) 0.7265(15) 0.066(9) Uiso 0.50 d .
O13W O 0.8718(16) 0.2719(13) 0.6163(16) 0.070(10) Uiso 0.50 d .
O14W O 0.2933(17) 0.2800(14) 0.9790(17) 0.079(11) Uiso 0.50 d .
O15W O 0.6428(17) 0.3703(14) 0.9639(17) 0.080(11) Uiso 0.50 d .
O16W O 0.301(2) -0.104(2) 0.580(2) 0.133(17) Uiso 0.50 d .
O17W O 0.854(2) 0.1040(18) 0.825(2) 0.113(14) Uiso 0.50 d .
O18W O 0.830(2) 0.0783(18) 0.636(2) 0.114(15) Uiso 0.50 d .
O19W O 0.7379(19) 0.8634(16) 0.8373(19) 0.097(13) Uiso 0.50 d .
O20W O 0.711(2) -0.0511(17) 0.683(2) 0.103 Uiso 0.50 d .
O21W O 0.348(2) 0.1875(19) 0.404(2) 0.127(16) Uiso 0.50 d .
O22W O 0.107(2) -0.0438(19) 1.021(2) 0.124(16) Uiso 0.50 d .
O23W O 0.972(2) 0.4031(19) 0.663(2) 0.119 Uiso 0.50 d .
O24W O -0.017(2) 0.1954(18) 0.493(2) 0.116 Uiso 0.50 d .
Li1 Li 0.778(3) 0.850(3) 0.725(3) 0.13(2) Uiso 1 d .

loop_
_atom_site_aniso_label
_atom_site_aniso_U_11
_atom_site_aniso_U_22
_atom_site_aniso_U_33
_atom_site_aniso_U_23
_atom_site_aniso_U_13
_atom_site_aniso_U_12
W1 0.0234(4) 0.0308(5) 0.0275(4) 0.0018(3) 0.0090(3) 0.0004(3)
W2 0.0276(4) 0.0292(4) 0.0316(5) -0.0005(3) 0.0139(3) 0.0015(3)
W3 0.0289(4) 0.0436(5) 0.0333(5) 0.0010(4) 0.0184(4) -0.0006(4)
W4 0.0326(4) 0.0365(5) 0.0233(4) -0.0029(3) 0.0133(3) -0.0034(3)
W5 0.0382(5) 0.0500(6) 0.0240(4) 0.0031(4) 0.0168(4) -0.0043(4)
W6 0.0292(4) 0.0419(5) 0.0215(4) 0.0069(4) 0.0084(3) -0.0008(4)
W7 0.0338(4) 0.0391(5) 0.0333(5) 0.0097(4) 0.0178(4) -0.0056(4)
W8 0.0292(4) 0.0278(4) 0.0358(5) 0.0105(4) 0.0133(3) 0.0013(3)
W9 0.0303(4) 0.0256(4) 0.0298(4) 0.0022(3) 0.0120(3) -0.0044(3)
W10 0.0265(4) 0.0259(4) 0.0211(4) 0.0009(3) 0.0090(3) -0.0038(3)
W11 0.0233(4) 0.0250(4) 0.0339(5) 0.0003(3) 0.0110(3) -0.0007(3)
W12 0.0233(4) 0.0324(5) 0.0292(4) 0.0006(4) 0.0039(3) -0.0009(3)
W13 0.0232(4) 0.0334(5) 0.0532(6) 0.0005(4) 0.0115(4) -0.0035(3)
W14 0.0257(4) 0.0317(5) 0.0398(5) 0.0093(4) 0.0089(4) 0.0054(3)
W15 0.0252(4) 0.0366(5) 0.0603(6) 0.0073(4) 0.0180(4) 0.0069(4)
W16 0.0378(5) 0.0300(5) 0.0450(5) 0.0039(4) 0.0208(4) 0.0064(4)
W17 0.0343(5) 0.0412(5) 0.0593(6) 0.0119(4) 0.0308(4) 0.0057(4)
W18 0.0452(5) 0.0371(5) 0.0381(5) 0.0035(4) 0.0264(4) 0.0120(4)
W19 0.0335(4) 0.0296(5) 0.0365(5) 0.0082(4) 0.0225(4) 0.0058(3)
Sm1 0.0251(5) 0.0280(5) 0.0232(5) -0.0002(4) 0.0088(4) 0.0001(4)
Sm2 0.0232(5) 0.0261(5) 0.0215(5) 0.0020(4) 0.0094(4) -0.0004(4)
Sm3 0.0248(5) 0.0263(6) 0.0309(6) 0.0065(4) 0.0093(4) 0.0015(4)
As1 0.0234(9) 0.0242(10) 0.0207(10) 0.0022(8) 0.0086(7) -0.0007(7)
As2 0.0239(9) 0.0243(10) 0.0287(11) 0.0031(8) 0.0116(8) 0.0030(8)
K1 0.064(4) 0.067(4) 0.072(4) -0.007(3) 0.019(3) -0.015(3)
K2 0.156(7) 0.109(6) 0.071(5) -0.018(4) 0.036(5) 0.000(5)
O1 0.030(7) 0.037(8) 0.041(8) 0.003(6) 0.010(6) -0.001(6)
O2 0.029(7) 0.033(8) 0.034(8) -0.001(6) 0.019(6) -0.002(6)
O3 0.028(7) 0.041(8) 0.023(7) 0.005(6) 0.012(5) 0.003(6)
O4 0.025(6) 0.033(8) 0.024(7) 0.001(6) 0.011(5) -0.005(5)
O5 0.029(7) 0.033(8) 0.026(7) -0.002(6) 0.011(5) 0.002(5)
O6 0.023(6) 0.036(8) 0.021(7) 0.006(6) 0.007(5) 0.001(5)
O7 0.039(8) 0.043(9) 0.041(9) 0.003(7) 0.012(6) 0.007(6)
O8 0.019(6) 0.054(9) 0.033(8) 0.003(7) 0.008(6) -0.005(6)
O9 0.036(7) 0.035(8) 0.044(8) 0.004(6) 0.023(6) 0.009(6)
O10 0.033(7) 0.039(8) 0.026(7) -0.002(6) 0.012(6) 0.005(6)
O11 0.043(8) 0.063(10) 0.056(10) 0.002(8) 0.038(7) 0.000(7)
O12 0.039(8) 0.056(9) 0.029(8) -0.007(7) 0.022(6) -0.005(7)
O13 0.038(8) 0.050(9) 0.045(9) 0.000(7) 0.032(7) -0.009(6)
O14 0.064(10) 0.048(10) 0.039(9) -0.017(7) 0.020(7) -0.027(7)
O15 0.039(8) 0.036(8) 0.036(8) 0.007(6) 0.026(6) 0.003(6)
O16 0.039(8) 0.053(9) 0.018(7) 0.002(6) 0.013(6) -0.007(6)
O17 0.037(7) 0.044(8) 0.017(7) -0.009(6) 0.016(6) 0.000(6)
O18 0.034(7) 0.030(7) 0.009(6) 0.003(5) 0.009(5) -0.001(5)
O19 0.051(9) 0.059(10) 0.039(9) -0.001(7) 0.027(7) -0.006(7)
O20 0.046(8) 0.039(8) 0.018(7) 0.005(6) 0.014(6) -0.001(6)
O21 0.048(8) 0.031(8) 0.042(9) 0.012(6) 0.018(7) -0.004(6)
O22 0.027(7) 0.068(10) 0.029(8) 0.010(7) 0.003(6) -0.002(7)
O23 0.033(7) 0.034(8) 0.034(8) -0.001(6) 0.020(6) -0.009(6)
O24 0.038(8) 0.044(9) 0.031(8) 0.011(6) 0.005(6) 0.007(6)
O25 0.047(9) 0.062(10) 0.043(9) 0.012(7) 0.028(7) -0.004(7)
O26 0.037(7) 0.030(8) 0.035(8) 0.010(6) 0.018(6) -0.005(6)
O27 0.038(8) 0.044(9) 0.028(8) 0.008(6) 0.011(6) -0.012(6)
O28 0.030(7) 0.019(7) 0.039(8) 0.001(6) 0.021(6) 0.004(5)
O29 0.040(8) 0.034(9) 0.068(11) 0.024(7) 0.015(7) 0.008(6)
O30 0.029(7) 0.054(9) 0.025(7) 0.011(6) 0.010(6) 0.006(6)
O31 0.034(7) 0.031(8) 0.031(7) 0.008(6) 0.019(6) 0.000(6)
O32 0.050(8) 0.037(8) 0.026(7) 0.001(6) 0.007(6) -0.009(6)
O33 0.022(6) 0.024(7) 0.034(7) 0.007(6) 0.009(5) -0.001(5)
O34 0.046(9) 0.050(10) 0.053(10) 0.001(7) 0.027(7) 0.000(7)
O35 0.030(7) 0.037(8) 0.022(7) 0.003(6) 0.009(5) -0.005(6)
O36 0.033(7) 0.031(8) 0.019(7) 0.000(6) 0.002(6) -0.013(6)
O37 0.024(7) 0.036(8) 0.030(7) 0.010(6) 0.001(5) -0.014(6)
O38 0.035(8) 0.053(10) 0.048(9) 0.014(7) -0.001(7) -0.025(7)
O39 0.068(10) 0.019(8) 0.036(8) 0.005(6) 0.027(7) 0.004(6)
O40 0.059(10) 0.032(9) 0.056(10) -0.004(7) 0.025(8) -0.009(7)
O41 0.031(7) 0.043(9) 0.040(8) 0.000(6) 0.021(6) -0.007(6)
O42 0.026(7) 0.018(7) 0.037(8) -0.007(5) 0.013(6) -0.007(5)
O43 0.024(6) 0.034(8) 0.026(7) 0.000(6) 0.004(5) 0.010(5)
O44 0.028(7) 0.020(7) 0.061(9) 0.000(6) 0.019(6) -0.011(5)
O45 0.041(8) 0.037(8) 0.030(7) -0.001(6) 0.028(6) -0.007(6)
O46 0.024(7) 0.024(7) 0.051(9) 0.004(6) 0.012(6) 0.004(5)
O47 0.047(8) 0.049(9) 0.028(8) 0.008(7) 0.007(6) 0.000(7)
O48 0.029(7) 0.032(8) 0.024(7) 0.008(6) 0.002(5) -0.003(5)
O49 0.032(7) 0.031(8) 0.039(8) -0.004(6) 0.005(6) -0.001(6)
O50 0.029(7) 0.038(8) 0.031(8) 0.008(6) 0.010(6) 0.008(6)
O51 0.028(7) 0.048(10) 0.075(11) 0.001(8) 0.015(7) -0.008(7)
O52 0.034(7) 0.035(8) 0.052(9) 0.000(7) 0.014(7) -0.003(6)
O53 0.036(8) 0.036(9) 0.077(11) 0.013(8) 0.031(7) 0.001(6)
O54 0.058(9) 0.053(10) 0.043(9) 0.017(7) 0.009(7) 0.012(8)
O55 0.029(7) 0.036(8) 0.054(9) 0.015(7) 0.002(6) 0.011(6)
O56 0.034(7) 0.035(8) 0.030(7) 0.003(6) 0.012(6) 0.004(6)
O57 0.039(7) 0.031(8) 0.038(8) 0.004(6) 0.017(6) 0.007(6)
O58 0.028(7) 0.032(8) 0.042(8) 0.003(6) 0.019(6) 0.009(6)
O59 0.027(8) 0.075(12) 0.084(12) 0.002(9) 0.021(8) -0.007(7)
O60 0.042(8) 0.039(9) 0.061(10) 0.015(7) 0.025(7) 0.020(6)
O61 0.050(8) 0.039(9) 0.045(9) 0.012(7) 0.030(7) 0.009(7)
O62 0.057(9) 0.035(9) 0.069(11) -0.005(7) 0.036(8) 0.014(7)
O63 0.050(8) 0.027(8) 0.045(9) 0.006(6) 0.025(7) 0.007(6)
O64 0.050(8) 0.038(8) 0.044(9) 0.008(7) 0.033(7) 0.008(6)
O65 0.052(9) 0.069(11) 0.090(13) 0.022(9) 0.058(9) 0.013(8)
O66 0.049(9) 0.052(10) 0.068(10) 0.023(8) 0.050(8) 0.011(7)
O67 0.047(8) 0.039(8) 0.049(9) 0.007(7) 0.036(7) 0.004(6)
O68 0.024(7) 0.027(7) 0.047(8) 0.007(6) 0.020(6) 0.010(5)
O69 0.081(11) 0.063(11) 0.037(9) 0.003(7) 0.044(8) 0.028(8)
O70 0.034(8) 0.050(9) 0.042(8) -0.014(7) 0.016(6) 0.001(6)
O71 0.042(8) 0.033(8) 0.033(8) 0.014(6) 0.022(6) 0.007(6)
O72 0.062(10) 0.050(10) 0.043(9) 0.015(7) 0.033(7) 0.014(7)
O73 0.031(7) 0.027(7) 0.031(7) 0.008(6) 0.013(6) 0.004(5)
O74 0.028(6) 0.023(7) 0.022(7) 0.001(5) 0.009(5) 0.003(5)
C1 0.039(12) 0.047(13) 0.025(11) -0.011(10) 0.014(9) -0.026(10)
C2 0.033(12) 0.063(16) 0.055(16) 0.023(12) 0.002(11) -0.020(11)
C3 0.051(13) 0.033(12) 0.032(12) 0.010(9) 0.004(10) -0.023(10)
C4 0.025(10) 0.036(13) 0.032(12) 0.019(10) 0.002(9) 0.000(9)

loop_
_atom_type_symbol
_atom_type_description
_atom_type_scat_dispersion_real
_atom_type_scat_dispersion_imag
_atom_type_scat_source
C C 0.0033 0.0016 'International Tables Vol C Tables 4.2.6.8 and 6.1.1.4'
H H 0.0000 0.0000 'International Tables Vol C Tables 4.2.6.8 and 6.1.1.4'
O O 0.0106 0.0060 'International Tables Vol C Tables 4.2.6.8 and 6.1.1.4'
As As 0.0499 2.0058 'International Tables Vol C Tables 4.2.6.8 and 6.1.1.4'
Sm Sm -0.1638 3.4418 'International Tables Vol C Tables 4.2.6.8 and 6.1.1.4'
W W -0.8490 6.8722 'International Tables Vol C Tables 4.2.6.8 and 6.1.1.4'
K K 0.2009 0.2494 'International Tables Vol C Tables 4.2.6.8 and 6.1.1.4'
Li Li -0.0003 0.0001 'International Tables Vol C Tables 4.2.6.8 and 6.1.1.4'

loop_
_geom_angle_atom_site_label_1
_geom_angle_atom_site_label_2
_geom_angle_atom_site_label_3
_geom_angle
_geom_angle_site_symmetry_1
_geom_angle_site_symmetry_3
K1 W1 K8 120.0(2) . .
K1 W1 K10 115.7(2) . 3_656
K1 W1 K21 48.4(5) . .
K10 W1 K8 67.3(3) 3_656 .
K21 W1 K8 166.8(6) . .
K21 W1 K10 110.0(6) . 3_656
O1 W1 K1 49.8(4) . .
O1 W1 K8 92.2(5) . .
O1 W1 K10 67.0(5) . 3_656
O1 W1 K21 75.2(7) . .
O1 W1 O2 102.4(5) . .
O1 W1 O3 97.0(5) . .
O1 W1 O4 97.9(5) . .
O1 W1 O5 102.8(5) . .
O1 W1 O6 169.2(5) . .
O2 W1 K1 152.0(4) . .
O2 W1 K8 56.3(4) . .
O2 W1 K10 36.4(4) . 3_656
O2 W1 K21 129.6(6) . .
O2 W1 O3 86.8(5) . .
O2 W1 O4 158.0(5) . .
O2 W1 O6 73.5(4) . .
O3 W1 K1 92.5(4) . .
O3 W1 K8 143.1(4) . .
O3 W1 K10 83.6(4) . 3_656
O3 W1 K21 45.1(6) . .
O3 W1 O6 73.0(4) . .
O4 W1 K1 48.2(3) . .
O4 W1 K8 131.6(4) . .
O4 W1 K10 158.0(4) . 3_656
O4 W1 K21 48.8(6) . .
O4 W1 O3 82.4(5) . .
O4 W1 O6 85.0(4) . .
O5 W1 K1 95.5(4) . .
O5 W1 K8 43.0(4) . .
O5 W1 K10 109.8(4) . 3_656
O5 W1 K21 135.3(7) . .
O5 W1 O2 94.9(5) . .
O5 W1 O3 159.3(5) . .
O5 W1 O4 88.7(5) . .
O5 W1 O6 87.6(4) . .
O6 W1 K1 132.9(3) . .
O6 W1 K8 93.6(3) . .
O6 W1 K10 107.1(3) . 3_656
O6 W1 K21 99.5(6) . .
K2 W2 K8 118.4(2) . .
K2 W2 K10 111.3(2) . 3_656
K2 W2 K12 60.9(3) . 1_545
K10 W2 K8 66.9(3) 3_656 .
K12 W2 K8 69.7(3) 1_545 .
K12 W2 K10 59.6(3) 1_545 3_656
O2 W2 K2 146.8(4) . .
O2 W2 K8 56.6(4) . .
O2 W2 K10 35.6(4) . 3_656
O2 W2 K12 89.6(4) . 1_545
O2 W2 O6 74.9(4) . .
O2 W2 O9 82.3(5) . .
O6 W2 K2 135.9(3) . .
O6 W2 K8 95.3(3) . .
O6 W2 K10 107.6(3) . 3_656
O6 W2 K12 162.9(4) . 1_545
O7 W2 K2 48.3(4) . .
O7 W2 K8 91.0(5) . .
O7 W2 K10 63.9(5) . 3_656
O7 W2 K12 21.6(5) . 1_545
O7 W2 O2 98.8(5) . .
O7 W2 O6 166.2(5) . .
O7 W2 O8 104.5(6) . .
O7 W2 O9 95.5(6) . .
O7 W2 O10 99.7(6) . .
O8 W2 K2 98.8(4) . .
O8 W2 K8 41.2(4) . .
O8 W2 K10 107.7(4) . 3_656
O8 W2 K12 85.6(5) . 1_545
O8 W2 O2 93.3(5) . .
O8 W2 O6 88.2(5) . .
O8 W2 O9 160.0(5) . .
O8 W2 O10 92.9(5) . .
O9 W2 K2 95.3(4) . .
O9 W2 K8 138.9(4) . .
O9 W2 K10 79.9(4) . 3_656
O9 W2 K12 113.8(4) . 1_545
O9 W2 O6 71.8(4) . .
O10 W2 K2 51.7(4) . .
O10 W2 K8 134.0(4) . .
O10 W2 K10 156.0(4) . 3_656
O10 W2 K12 111.5(4) . 1_545
O10 W2 O2 158.4(5) . .
O10 W2 O6 84.7(5) . .
O10 W2 O9 84.8(5) . .
K11 W3 K21 50.8(6) . .
K14 W3 K11 73.4(4) . .
K14 W3 K21 121.9(6) . .
O3 W3 K11 91.8(5) . .
O3 W3 K14 146.2(4) . .
O3 W3 K21 43.0(6) . .
O3 W3 O6 74.7(4) . .
O3 W3 O12 158.7(5) . .
O3 W3 O13 85.9(5) . .
O6 W3 K11 135.3(4) . .
O6 W3 K14 136.6(4) . .
O6 W3 K21 98.4(6) . .
O9 W3 K11 150.7(5) . .
O9 W3 K14 88.3(5) . .
O9 W3 K21 132.6(7) . .
O9 W3 O3 91.1(5) . .
O9 W3 O6 73.3(5) . .
O9 W3 O12 91.4(6) . .
O9 W3 O13 158.4(5) . .
O11 W3 K11 49.8(6) . .
O11 W3 K14 48.2(6) . .
O11 W3 K21 80.3(7) . .
O11 W3 O3 99.1(6) . .
O11 W3 O6 171.2(5) . .
O11 W3 O9 101.0(6) . .
O11 W3 O12 101.2(6) . .
O11 W3 O13 100.6(6) . .
O12 W3 K11 96.2(5) . .
O12 W3 K14 55.0(5) . .
O12 W3 K21 135.3(7) . .
O12 W3 O6 85.9(4) . .
O12 W3 O13 84.0(6) . .
O13 W3 K11 50.9(4) . .
O13 W3 K14 106.0(5) . .
O13 W3 K21 52.4(6) . .
O13 W3 O6 85.2(4) . .
K2 W4 K15 48.4(3) . .
O10 W4 K2 52.6(4) . .
O10 W4 K15 49.3(5) . .
O10 W4 O16 86.6(5) . .
O10 W4 O17 157.2(5) . .
O10 W4 O18 84.9(5) . .
O14 W4 K2 48.8(5) . .
O14 W4 K15 74.4(6) . .
O14 W4 O10 101.2(6) . .
O14 W4 O15 104.4(6) . .
O14 W4 O16 95.6(6) . .
O14 W4 O17 99.1(6) . .
O14 W4 O18 167.2(5) . .
O15 W4 K2 101.8(4) . .
O15 W4 K15 142.4(5) . .
O15 W4 O10 95.9(5) . .
O15 W4 O16 158.9(5) . .
O15 W4 O17 88.9(5) . .
O15 W4 O18 86.0(5) . .
O16 W4 K2 96.3(4) . .
O16 W4 K15 50.0(5) . .
O16 W4 O18 73.4(4) . .
O17 W4 K2 147.7(4) . .
O17 W4 K15 128.7(4) . .
O17 W4 O16 81.3(5) . .
O17 W4 O18 73.2(4) . .
O18 W4 K2 137.2(3) . .
O18 W4 K15 102.1(4) . .
K6 W5 K14 70.0(3) . .
K6 W5 K15 111.8(4) . 3_656
K15 W5 K14 81.8(4) 3_656 .
O12 W5 K6 91.8(4) . .
O12 W5 K14 47.7(5) . .
O12 W5 K15 112.6(5) . 3_656
O12 W5 O18 83.6(4) . .
O12 W5 O21 82.5(5) . .
O16 W5 K6 148.1(4) . .
O16 W5 K14 87.9(5) . .
O16 W5 K15 40.0(5) . 3_656
O16 W5 O12 89.6(5) . .
O16 W5 O18 75.0(5) . .
O16 W5 O20 93.5(5) . .
O16 W5 O21 160.1(5) . .
O18 W5 K6 136.8(3) . .
O18 W5 K14 128.8(4) . .
O18 W5 K15 109.5(4) . 3_656
O19 W5 K6 47.8(5) . .
O19 W5 K14 56.1(5) . .
O19 W5 K15 64.7(6) . 3_656
O19 W5 O12 102.5(6) . .
O19 W5 O16 100.9(6) . .
O19 W5 O18 172.8(5) . .
O19 W5 O20 101.2(6) . .
O19 W5 O21 98.7(6) . .
O20 W5 K6 98.4(4) . .
O20 W5 K14 157.0(4) . .
O20 W5 K15 84.6(5) . 3_656
O20 W5 O12 155.1(5) . .
O20 W5 O18 73.4(4) . .
O20 W5 O21 86.4(5) . .
O21 W5 K6 50.9(4) . .
O21 W5 K14 99.9(5) . .
O21 W5 K15 159.0(5) . 3_656
O21 W5 O18 85.9(5) . .
K13 W6 K1 40.2(3) 4_565 4_565
O17 W6 K1 121.5(3) . 4_565
O17 W6 K13 133.6(5) . 4_565
O17 W6 O18 74.0(4) . .
O17 W6 O20 81.6(5) . .
O18 W6 K1 141.1(3) . 4_565
O18 W6 K13 102.0(4) . 4_565
O20 W6 K1 75.3(3) . 4_565
O20 W6 K13 54.4(5) . 4_565
O20 W6 O18 72.2(4) . .
O22 W6 K1 32.8(5) . 4_565
O22 W6 K13 72.9(5) . 4_565
O22 W6 O17 99.2(6) . .
O22 W6 O18 165.3(5) . .
O22 W6 O20 94.1(5) . .
O22 W6 O23 105.1(6) . .
O22 W6 O24 100.6(6) . .
O23 W6 K1 123.0(4) . 4_565
O23 W6 K13 134.1(5) . 4_565
O23 W6 O17 92.3(5) . .
O23 W6 O18 88.4(5) . .
O23 W6 O20 160.6(5) . .
O23 W6 O24 93.9(5) . .
O24 W6 K1 72.6(4) . 4_565
O24 W6 K13 44.4(5) . 4_565
O24 W6 O17 156.9(5) . .
O24 W6 O18 83.9(4) . .
O24 W6 O20 85.3(5) . .
K6 W7 K11 64.7(3) . .
O13 W7 K6 94.9(4) . .
O13 W7 K11 52.6(5) . .
O13 W7 O27 84.8(5) . .
O13 W7 O28 83.6(4) . .
O21 W7 K6 48.3(4) . .
O21 W7 K11 98.1(5) . .
O21 W7 O13 89.3(6) . .
O21 W7 O26 91.9(6) . .
O21 W7 O27 162.1(5) . .
O21 W7 O28 89.1(5) . .
O25 W7 K6 52.4(5) . .
O25 W7 K11 48.6(5) . .
O25 W7 O13 101.2(6) . .
O25 W7 O21 100.6(6) . .
O25 W7 O26 102.0(6) . .
O25 W7 O27 97.2(6) . .
O25 W7 O28 169.2(6) . .
O26 W7 K6 103.7(4) . .
O26 W7 K11 150.3(5) . .
O26 W7 O13 156.0(5) . .
O26 W7 O27 86.9(5) . .
O26 W7 O28 72.5(4) . .
O27 W7 K6 149.0(4) . .
O27 W7 K11 91.6(5) . .
O27 W7 O28 73.4(4) . .
O28 W7 K6 137.5(3) . .
O28 W7 K11 135.2(4) . .
K4 W8 K13 156.7(4) . 4_565
O24 W8 K4 141.6(4) . .
O24 W8 K13 47.8(5) . 4_565
O24 W8 O26 84.8(5) . .
O24 W8 O28 84.4(5) . .
O24 W8 O31 158.3(5) . .
O26 W8 K4 133.1(4) . .
O26 W8 K13 51.4(4) . 4_565
O26 W8 O28 71.1(4) . .
O28 W8 K4 100.5(3) . .
O28 W8 K13 102.0(4) . 4_565
O29 W8 K4 83.2(5) . .
O29 W8 K13 73.4(6) . 4_565
O29 W8 O24 101.9(6) . .
O29 W8 O26 95.5(6) . .
O29 W8 O28 164.8(5) . .
O29 W8 O30 104.0(6) . .
O29 W8 O31 98.1(6) . .
O30 W8 K4 52.1(4) . .
O30 W8 K13 133.8(5) . 4_565
O30 W8 O24 90.2(6) . .
O30 W8 O26 160.5(5) . .
O30 W8 O28 89.6(5) . .
O30 W8 O31 92.9(5) . .
O31 W8 K4 49.2(4) . .
O31 W8 K13 133.3(5) . 4_565
O31 W8 O26 85.1(5) . .
O31 W8 O28 74.2(4) . .
K1 W9 K4 117.99(19) . .
K1 W9 K21 48.4(5) . .
K4 W9 K21 164.7(5) . .
O4 W9 K1 51.4(3) . .
O4 W9 K4 136.1(4) . .
O4 W9 K21 45.1(6) . .
O4 W9 O28 87.2(4) . .
O4 W9 O31 160.1(5) . .
O4 W9 O33 87.4(5) . .
O27 W9 K1 96.4(4) . .
O27 W9 K4 132.9(4) . .
O27 W9 K21 53.2(6) . .
O27 W9 O4 90.2(5) . .
O27 W9 O28 75.5(5) . .
O27 W9 O31 89.4(5) . .
O27 W9 O33 158.7(5) . .
O28 W9 K1 138.2(3) . .
O28 W9 K4 95.0(3) . .
O28 W9 K21 100.2(6) . .
O31 W9 K1 148.3(4) . .
O31 W9 K4 44.4(4) . .
O31 W9 K21 141.9(6) . .
O31 W9 O28 73.5(4) . .
O31 W9 O33 85.7(5) . .
O32 W9 K1 48.4(4) . .
O32 W9 K4 83.2(5) . .
O32 W9 K21 81.8(7) . .
O32 W9 O4 99.8(5) . .
O32 W9 O27 99.6(6) . .
O32 W9 O28 171.6(5) . .
O32 W9 O31 99.9(6) . .
O32 W9 O33 101.6(5) . .
O33 W9 K1 98.6(3) . .
O33 W9 K4 49.6(4) . .
O33 W9 K21 131.6(6) . .
O33 W9 O28 83.2(4) . .
K4 W10 K8 157.0(3) . .
K4 W10 K9 78.8(2) . 1_556
K4 W10 K18 56.1(5) . 4_666
K8 W10 K9 100.5(3) . 1_556
K8 W10 K18 146.1(5) . 4_666
K9 W10 K18 73.9(5) 1_556 4_666
O5 W10 K4 132.9(3) . .
O5 W10 K8 49.0(4) . .
O5 W10 K9 148.0(4) . 1_556
O5 W10 K18 124.0(6) . 4_666
O33 W10 K4 52.4(4) . .
O33 W10 K8 126.3(4) . .
O33 W10 K9 130.8(4) . 1_556
O33 W10 K18 74.3(6) . 4_666
O33 W10 O5 81.2(5) . .
O33 W10 O36 84.2(4) . .
O33 W10 O37 156.7(5) . .
O34 W10 K4 47.0(5) . .
O34 W10 K8 136.1(5) . .
O34 W10 K9 35.6(5) . 1_556
O34 W10 K18 46.5(7) . 4_666
O34 W10 O5 170.2(5) . .
O34 W10 O33 96.4(6) . .
O34 W10 O35 101.1(6) . .
O34 W10 O36 91.8(6) . .
O34 W10 O37 96.9(6) . .
O35 W10 K4 96.1(4) . .
O35 W10 K8 61.3(4) . .
O35 W10 K9 82.3(4) . 1_556
O35 W10 K18 146.1(6) . 4_666
O35 W10 O5 88.6(5) . .
O35 W10 O33 105.5(5) . .
O35 W10 O36 162.7(5) . .
O35 W10 O37 90.6(5) . .
O36 W10 K4 101.2(4) . .
O36 W10 K8 101.4(4) . .
O36 W10 K9 102.4(4) . 1_556
O36 W10 K18 49.8(6) . 4_666
O36 W10 O5 78.6(4) . .
O37 W10 K4 143.9(4) . .
O37 W10 K8 48.0(4) . .
O37 W10 K9 67.0(4) . 1_556
O37 W10 K18 101.7(6) . 4_666
O37 W10 O5 82.5(5) . .
O37 W10 O36 76.4(4) . .
Sm1 W11 K3 175.93(16) . .
Sm1 W11 K19 76.5(6) . .
K3 W11 K19 101.7(6) . .
O41 W11 Sm1 93.6(4) . .
O41 W11 K3 82.3(4) . .
O41 W11 K19 65.8(7) . .
O41 W11 O42 102.6(5) . .
O41 W11 O43 99.1(5) . .
O41 W11 O44 96.7(5) . .
O41 W11 O45 102.5(6) . .
O41 W11 O46 166.9(5) . .
O42 W11 Sm1 39.6(4) . .
O42 W11 K3 141.3(4) . .
O42 W11 K19 115.4(7) . .
O42 W11 O43 83.9(5) . .
O42 W11 O44 159.3(5) . .
O42 W11 O45 93.1(5) . .
O42 W11 O46 87.1(4) . .
O43 W11 Sm1 46.6(3) . .
O43 W11 K3 133.8(4) . .
O43 W11 K19 42.4(7) . .
O43 W11 O46 73.0(5) . .
O44 W11 Sm1 132.3(4) . .
O44 W11 K3 48.7(4) . .
O44 W11 K19 66.0(7) . .
O44 W11 O43 85.7(5) . .
O44 W11 O46 72.7(4) . .
O45 W11 Sm1 132.7(4) . .
O45 W11 K3 48.9(4) . .
O45 W11 K19 150.5(7) . .
O45 W11 O43 158.3(5) . .
O45 W11 O44 90.0(5) . .
O45 W11 O46 85.4(5) . .
O46 W11 Sm1 88.3(3) . .
O46 W11 K3 95.6(3) . .
O46 W11 K19 102.3(7) . .
Sm1 W12 K17 172.0(4) . .
Sm1 W12 K18 105.3(5) . .
Sm1 W12 K19 76.1(6) . .
K17 W12 K18 68.3(6) . .
K17 W12 K19 101.7(7) . .
K19 W12 K18 113.0(8) . .
O43 W12 Sm1 47.0(3) . .
O43 W12 K17 135.1(5) . .
O43 W12 K18 139.2(6) . .
O43 W12 K19 41.4(7) . .
O43 W12 O46 73.0(4) . .
O46 W12 Sm1 88.8(3) . .
O46 W12 K17 99.2(5) . .
O46 W12 K18 145.0(6) . .
O46 W12 K19 101.3(7) . .
O47 W12 Sm1 92.7(4) . .
O47 W12 K17 79.4(6) . .
O47 W12 K18 45.5(7) . .
O47 W12 K19 67.6(7) . .
O47 W12 O43 99.5(5) . .
O47 W12 O46 168.0(5) . .
O47 W12 O48 101.6(6) . .
O47 W12 O49 97.1(6) . .
O47 W12 O50 102.1(6) . .
O48 W12 Sm1 40.5(4) . .
O48 W12 K17 139.8(6) . .
O48 W12 K18 83.9(6) . .
O48 W12 K19 116.0(7) . .
O48 W12 O43 84.9(5) . .
O48 W12 O46 87.2(5) . .
O48 W12 O49 160.0(5) . .
O48 W12 O50 91.9(5) . .
O49 W12 Sm1 132.2(4) . .
O49 W12 K17 51.0(6) . .
O49 W12 K18 114.7(6) . .
O49 W12 K19 65.2(7) . .
O49 W12 O43 85.2(5) . .
O49 W12 O46 73.3(5) . .
O50 W12 Sm1 132.2(4) . .
O50 W12 K17 49.7(6) . .
O50 W12 K18 61.1(6) . .
O50 W12 K19 151.4(7) . .
O50 W12 O43 158.3(5) . .
O50 W12 O46 85.5(5) . .
O50 W12 O49 91.0(5) . .
K3 W13 K17 166.7(4) . .
K3 W13 K20 53.5(6) . 2_546
K20 W13 K17 117.7(7) 2_546 .
O44 W13 K3 48.8(4) . .
O44 W13 K17 133.0(6) . .
O44 W13 K20 39.9(6) . 2_546
O44 W13 O46 72.9(4) . .
O46 W13 K3 95.7(3) . .
O46 W13 K17 97.1(5) . .
O46 W13 K20 111.8(6) . 2_546
O49 W13 K3 132.8(4) . .
O49 W13 K17 49.2(5) . .
O49 W13 K20 87.5(7) . 2_546
O49 W13 O44 84.6(5) . .
O49 W13 O46 73.2(5) . .
O51 W13 K3 83.8(5) . .
O51 W13 K17 83.0(6) . .
O51 W13 K20 60.1(7) . 2_546
O51 W13 O44 99.8(6) . .
O51 W13 O46 170.0(6) . .
O51 W13 O49 99.8(6) . .
O51 W13 O52 101.4(6) . .
O51 W13 O53 101.3(6) . .
O52 W13 K3 135.3(4) . .
O52 W13 K17 49.5(6) . .
O52 W13 K20 160.6(6) . 2_546
O52 W13 O44 158.8(5) . .
O52 W13 O46 86.0(5) . .
O52 W13 O49 90.6(6) . .
O53 W13 K3 48.3(4) . .
O53 W13 K17 136.4(6) . .
O53 W13 K20 101.0(7) . 2_546
O53 W13 O44 89.5(6) . .
O53 W13 O46 85.6(5) . .
O53 W13 O49 158.8(5) . .
O53 W13 O52 87.6(6) . .
O50 W14 K7 145.4(4) . .
O50 W14 O55 84.1(5) . .
O50 W14 O58 84.9(5) . .
O54 W14 K7 78.7(5) . .
O54 W14 O50 100.4(6) . .
O54 W14 O55 97.4(6) . .
O54 W14 O56 105.4(6) . .
O54 W14 O57 99.4(6) . .
O54 W14 O58 168.3(6) . .
O55 W14 K7 130.5(4) . .
O55 W14 O58 72.6(4) . .
O56 W14 K7 58.9(4) . .
O56 W14 O50 88.9(5) . .
O56 W14 O55 157.0(5) . .
O56 W14 O57 94.2(5) . .
O56 W14 O58 85.0(5) . .
O57 W14 K7 48.4(4) . .
O57 W14 O50 158.4(5) . .
O57 W14 O55 84.8(5) . .
O57 W14 O58 74.2(5) . .
O58 W14 K7 103.0(4) . .
O52 W15 K17 48.1(6) . .
O52 W15 O58 85.3(5) . .
O55 W15 K17 45.6(6) . .
O55 W15 O52 85.8(6) . .
O55 W15 O58 74.5(5) . .
O55 W15 O61 157.0(5) . .
O58 W15 K17 96.8(5) . .
O59 W15 K17 82.6(7) . .
O59 W15 O52 98.7(6) . .
O59 W15 O55 101.0(6) . .
O59 W15 O58 173.9(6) . .
O59 W15 O60 102.2(7) . .
O59 W15 O61 100.2(6) . .
O60 W15 K17 136.9(6) . .
O60 W15 O52 159.0(5) . .
O60 W15 O55 92.1(6) . .
O60 W15 O58 74.1(5) . .
O60 W15 O61 91.9(6) . .
O61 W15 K17 129.8(6) . .
O61 W15 O52 82.4(6) . .
O61 W15 O58 84.9(5) . .
K7 W16 K6 131.2(3) . 4_566
O57 W16 K6 149.4(4) . 4_566
O57 W16 K7 47.0(4) . .
O57 W16 O58 73.9(5) . .
O57 W16 O60 80.6(5) . .
O58 W16 K6 125.9(4) . 4_566
O58 W16 K7 101.6(4) . .
O60 W16 K6 84.6(4) . 4_566
O60 W16 K7 125.4(4) . .
O60 W16 O58 71.1(5) . .
O62 W16 K6 54.6(5) . 4_566
O62 W16 K7 83.0(5) . .
O62 W16 O57 99.8(6) . .
O62 W16 O58 164.6(5) . .
O62 W16 O60 94.2(6) . .
O62 W16 O63 104.9(6) . .
O62 W16 O64 99.2(6) . .
O63 W16 K6 109.4(5) . 4_566
O63 W16 K7 55.1(4) . .
O63 W16 O57 92.3(6) . .
O63 W16 O58 89.6(5) . .
O63 W16 O60 160.6(6) . .
O63 W16 O64 95.7(5) . .
O64 W16 K6 44.8(4) . 4_566
O64 W16 K7 149.8(4) . .
O64 W16 O57 156.7(5) . .
O64 W16 O58 84.3(5) . .
O64 W16 O60 84.7(5) . .
O53 W17 K3 46.9(4) . .
O53 W17 O68 85.6(5) . .
O61 W17 K3 128.2(4) . .
O61 W17 O53 81.8(6) . .
O61 W17 O68 85.9(5) . .
O65 W17 K3 84.6(5) . .
O65 W17 O53 100.4(7) . .
O65 W17 O61 100.8(6) . .
O65 W17 O66 100.8(7) . .
O65 W17 O67 101.0(6) . .
O65 W17 O68 171.5(6) . .
O66 W17 K3 138.8(4) . .
O66 W17 O53 158.5(5) . .
O66 W17 O61 91.2(6) . .
O66 W17 O67 92.5(6) . .
O66 W17 O68 73.6(5) . .
O67 W17 K3 46.8(4) . .
O67 W17 O53 86.5(6) . .
O67 W17 O61 156.8(5) . .
O67 W17 O68 73.2(5) . .
O68 W17 K3 95.4(3) . .
K6 W18 K16 126.5(4) 4_566 1_556
O64 W18 K6 50.5(4) . 4_566
O64 W18 K16 153.3(5) . 1_556
O64 W18 O66 84.2(5) . .
O64 W18 O68 85.5(5) . .
O64 W18 O71 157.1(5) . .
O66 W18 K6 83.0(4) . 4_566
O66 W18 K16 122.4(5) . 1_556
O66 W18 O68 71.7(5) . .
O68 W18 K6 131.5(3) . 4_566
O68 W18 K16 101.9(5) . 1_556
O69 W18 K6 50.1(5) . 4_566
O69 W18 K16 79.3(6) . 1_556
O69 W18 O64 100.0(6) . .
O69 W18 O66 95.0(6) . .
O69 W18 O68 165.2(6) . .
O69 W18 O70 104.0(7) . .
O69 W18 O71 98.3(6) . .
O70 W18 K6 112.3(5) . 4_566
O70 W18 K16 58.6(6) . 1_556
O70 W18 O64 96.4(6) . .
O70 W18 O66 160.6(6) . .
O70 W18 O68 88.9(5) . .
O70 W18 O71 92.3(6) . .
O71 W18 K6 142.8(4) . 4_566
O71 W18 K16 44.8(5) . 1_556
O71 W18 O66 80.7(5) . .
O71 W18 O68 73.5(5) . .
K5 W19 K3 39.2(2) . .
K10 W19 K3 106.7(3) 1_556 .
K10 W19 K5 76.7(3) 1_556 .
K10 W19 K16 53.8(4) 1_556 1_556
K16 W19 K3 157.2(4) 1_556 .
K16 W19 K5 118.3(4) 1_556 .
O45 W19 K3 45.0(4) . .
O45 W19 K5 72.5(4) . .
O45 W19 K10 149.1(4) . 1_556
O45 W19 K16 148.3(5) . 1_556
O45 W19 O67 83.0(5) . .
O45 W19 O68 84.5(5) . .
O67 W19 K3 45.1(4) . .
O67 W19 K5 60.8(4) . .
O67 W19 K10 79.8(4) . 1_556
O67 W19 K16 128.7(5) . 1_556
O67 W19 O68 72.2(5) . .
O68 W19 K3 93.6(3) . .
O68 W19 K5 129.3(3) . .
O68 W19 K10 113.9(4) . 1_556
O68 W19 K16 105.0(5) . 1_556
O71 W19 K3 129.2(4) . .
O71 W19 K5 116.9(4) . .
O71 W19 K10 44.3(4) . 1_556
O71 W19 K16 47.8(5) . 1_556
O71 W19 O45 157.7(5) . .
O71 W19 O67 84.8(5) . .
O71 W19 O68 74.0(5) . .
O72 W19 K3 83.2(5) . .
O72 W19 K5 44.6(5) . .
O72 W19 K10 55.1(5) . 1_556
O72 W19 K16 75.6(6) . 1_556
O72 W19 O45 102.1(6) . .
O72 W19 O67 96.6(6) . .
O72 W19 O68 166.4(5) . .
O72 W19 O71 97.7(6) . .
O72 W19 O73 104.7(6) . .
O73 W19 K3 134.6(4) . .
O73 W19 K5 135.9(4) . .
O73 W19 K10 114.4(4) . 1_556
O73 W19 K16 60.9(5) . 1_556
O73 W19 O45 90.1(5) . .
O73 W19 O67 158.6(5) . .
O73 W19 O68 87.0(4) . .
O73 W19 O71 94.5(5) . .
W11 Sm1 Sm3 105.31(3) . .
W12 Sm1 W11 58.92(2) . .
W12 Sm1 Sm3 69.09(3) . .
O15 Sm1 W11 141.4(3) . .
O15 Sm1 W12 146.7(3) . .
O15 Sm1 Sm3 111.5(3) . .
O15 Sm1 O23 71.6(4) . .
O15 Sm1 O42 134.6(4) . .
O15 Sm1 O43 140.4(4) . .
O15 Sm1 O48 140.8(4) . .
O15 Sm1 O74 102.9(4) . .
O15 Sm1 O1W 73.8(4) . .
O15 Sm1 O2W 76.9(4) . .
O15 Sm1 O3W 68.8(4) . .
O23 Sm1 W11 146.9(3) . .
O23 Sm1 W12 91.9(3) . .
O23 Sm1 Sm3 44.8(3) . .
O42 Sm1 W11 29.7(2) . .
O42 Sm1 W12 76.9(3) . .
O42 Sm1 Sm3 93.1(3) . .
O42 Sm1 O23 136.8(4) . .
O42 Sm1 O43 61.9(4) . .
O42 Sm1 O48 81.5(4) . .
O42 Sm1 O74 70.7(4) . .
O42 Sm1 O1W 84.6(4) . .
O42 Sm1 O2W 135.9(4) . .
O42 Sm1 O3W 67.0(4) . .
O43 Sm1 W11 33.8(3) . .
O43 Sm1 W12 34.4(3) . .
O43 Sm1 Sm3 101.1(3) . .
O43 Sm1 O23 124.6(4) . .
O48 Sm1 W11 76.9(3) . .
O48 Sm1 W12 29.8(3) . .
O48 Sm1 Sm3 39.4(3) . .
O48 Sm1 O23 70.2(4) . .
O48 Sm1 O43 62.4(4) . .
O48 Sm1 O74 71.3(4) . .
O48 Sm1 O1W 134.6(4) . .
O48 Sm1 O2W 84.8(4) . .
O48 Sm1 O3W 135.8(4) . .
O74 Sm1 W11 97.1(3) . .
O74 Sm1 W12 97.6(2) . .
O74 Sm1 Sm3 41.3(2) . .
O74 Sm1 O23 69.7(4) . .
O74 Sm1 O43 116.5(4) . .
O74 Sm1 O1W 141.7(4) . .
O74 Sm1 O2W 141.7(4) . .
O74 Sm1 O3W 69.4(3) . .
O1W Sm1 W11 70.1(3) . .
O1W Sm1 W12 104.9(3) . .
O1W Sm1 Sm3 174.0(3) . .
O1W Sm1 O23 138.3(4) . .
O1W Sm1 O43 72.9(4) . .
O1W Sm1 O2W 75.9(4) . .
O1W Sm1 O3W 74.1(4) . .
O2W Sm1 W11 106.4(3) . .
O2W Sm1 W12 70.8(3) . .
O2W Sm1 Sm3 102.2(3) . .
O2W Sm1 O23 74.2(4) . .
O2W Sm1 O43 74.6(4) . .
O2W Sm1 O3W 139.4(4) . .
O3W Sm1 W11 88.4(2) . .
O3W Sm1 W12 143.9(2) . .
O3W Sm1 Sm3 110.1(2) . .
O3W Sm1 O23 113.0(4) . .
O3W Sm1 O43 120.6(4) . .
Sm1 Sm2 K8 150.07(19) . 3_657
Sm1 Sm2 K8 101.94(19) . .
Sm1 Sm2 K9 148.25(17) . 1_556
K8 Sm2 K8 74.0(3) . 3_657
K8 Sm2 K9 88.7(2) . 1_556
K9 Sm2 K8 61.6(2) 1_556 3_657
O35 Sm2 Sm1 94.9(3) . .
O35 Sm2 K8 105.0(3) . 3_657
O35 Sm2 K8 53.2(3) . .
O35 Sm2 K9 67.6(3) . 1_556
O35 Sm2 O39 120.0(4) . 3_657
O35 Sm2 O74 68.8(4) . .
O35 Sm2 O3W 78.7(4) . .
O35 Sm2 O4W 71.0(4) . .
O35 Sm2 O5W 74.9(4) . .
O39 Sm2 Sm1 99.5(3) 3_657 .
O39 Sm2 K8 51.2(4) 3_657 3_657
O39 Sm2 K8 66.9(4) 3_657 .
O39 Sm2 K9 112.2(3) 3_657 1_556
O39 Sm2 O74 139.1(4) 3_657 .
O39 Sm2 O3W 73.2(4) 3_657 .
O39 Sm2 O4W 73.2(4) 3_657 .
O39 Sm2 O5W 139.7(4) 3_657 .
O42 Sm2 Sm1 39.3(3) . .
O42 Sm2 K8 118.7(3) . 3_657
O42 Sm2 K8 124.7(3) . .
O42 Sm2 K9 146.2(3) . 1_556
O42 Sm2 O35 134.0(4) . .
O42 Sm2 O39 81.1(4) . 3_657
O42 Sm2 O74 69.8(4) . .
O42 Sm2 O3W 68.8(4) . .
O42 Sm2 O4W 151.9(4) . .
O42 Sm2 O5W 116.8(4) . .
O73 Sm2 Sm1 114.4(3) . .
O73 Sm2 K8 59.9(3) . 3_657
O73 Sm2 K8 133.5(3) . .
O73 Sm2 K9 75.5(3) . 1_556
O73 Sm2 O35 142.7(4) . .
O73 Sm2 O39 79.0(4) . 3_657
O73 Sm2 O42 77.0(4) . .
O73 Sm2 O74 119.6(4) . .
O73 Sm2 O3W 138.4(4) . .
O73 Sm2 O4W 86.8(4) . .
O73 Sm2 O5W 71.5(4) . .
O74 Sm2 Sm1 40.4(3) . .
O74 Sm2 K8 169.5(3) . 3_657
O74 Sm2 K8 106.9(3) . .
O74 Sm2 K9 107.9(3) . 1_556
O74 Sm2 O4W 138.2(4) . .
O3W Sm2 Sm1 43.9(2) . .
O3W Sm2 K8 59.6(3) . .
O3W Sm2 K8 118.2(3) . 3_657
O3W Sm2 K9 143.8(3) . 1_556
O3W Sm2 O74 69.8(4) . .
O3W Sm2 O4W 113.0(4) . .
O4W Sm2 Sm1 156.2(3) . .
O4W Sm2 K8 54.3(3) . .
O4W Sm2 K8 34.1(3) . 3_657
O4W Sm2 K9 44.0(3) . 1_556
O5W Sm2 Sm1 117.3(3) . .
O5W Sm2 K8 89.8(4) . 3_657
O5W Sm2 K8 116.8(4) . .
O5W Sm2 K9 34.4(3) . 1_556
O5W Sm2 O74 80.5(4) . .
O5W Sm2 O3W 145.7(4) . .
O5W Sm2 O4W 78.4(4) . .
Sm1 Sm3 K4 122.57(16) . .
Sm1 Sm3 K7 157.01(18) . .
K4 Sm3 K7 67.6(2) . .
O23 Sm3 Sm1 45.9(3) . .
O23 Sm3 K4 115.6(3) . .
O23 Sm3 K7 153.3(3) . .
O30 Sm3 Sm1 99.8(3) . .
O30 Sm3 K4 46.0(3) . .
O30 Sm3 K7 100.8(4) . .
O30 Sm3 O23 71.5(4) . .
O30 Sm3 O74 79.7(4) . .
O30 Sm3 O6W 72.8(4) . .
O30 Sm3 O7W 84.2(4) . .
O30 Sm3 O8W 102.2(5) . .
O48 Sm3 Sm1 40.6(3) . .
O48 Sm3 K4 150.1(3) . .
O48 Sm3 K7 119.6(3) . .
O48 Sm3 O23 71.9(4) . .
O48 Sm3 O30 139.6(4) . .
O48 Sm3 O74 72.3(4) . .
O48 Sm3 O6W 144.6(4) . .
O48 Sm3 O7W 116.3(4) . .
O48 Sm3 O8W 84.5(5) . .
O56 Sm3 Sm1 113.6(3) . .
O56 Sm3 K4 104.8(3) . .
O56 Sm3 K7 44.7(3) . .
O56 Sm3 O23 139.5(4) . .
O56 Sm3 O30 145.4(4) . .
O56 Sm3 O48 75.0(4) . .
O56 Sm3 O74 120.2(4) . .
O56 Sm3 O6W 75.0(4) . .
O56 Sm3 O7W 74.2(4) . .
O56 Sm3 O8W 79.1(5) . .
O74 Sm3 Sm1 41.2(3) . .
O74 Sm3 K4 83.0(3) . .
O74 Sm3 K7 134.6(3) . .
O74 Sm3 O23 70.4(4) . .
O74 Sm3 O6W 140.6(4) . .
O74 Sm3 O7W 77.6(4) . .
O74 Sm3 O8W 142.8(5) . .
O6W Sm3 Sm1 169.6(3) . .
O6W Sm3 K4 57.6(3) . .
O6W Sm3 K7 33.0(4) . .
O6W Sm3 O23 123.8(4) . .
O7W Sm3 Sm1 115.0(3) . .
O7W Sm3 K4 39.6(3) . .
O7W Sm3 K7 57.6(3) . .
O7W Sm3 O23 142.5(4) . .
O7W Sm3 O6W 72.2(4) . .
O8W Sm3 Sm1 103.3(4) . .
O8W Sm3 K4 125.2(4) . .
O8W Sm3 K7 82.0(4) . .
O8W Sm3 O23 75.1(5) . .
O8W Sm3 O6W 71.8(5) . .
O8W Sm3 O7W 139.5(5) . .
O6 As1 O18 98.5(5) . .
O6 As1 O28 97.6(5) . .
O18 As1 O28 96.6(5) . .
O46 As2 O58 98.1(5) . .
O46 As2 O68 98.9(6) . .
O58 As2 O68 98.1(5) . .
W9 K1 K5 129.1(2) . 3_657
K13 K1 W9 160.0(5) . .
K13 K1 K5 52.9(5) . 3_657
K13 K1 K21 88.3(8) . .
K13 K1 O1 88.1(5) . .
K13 K1 O4 134.5(6) . .
K13 K1 O22 88.0(5) . 4_666
K13 K1 O32 161.2(6) . .
K13 K1 O36 131.1(6) . .
K13 K1 O38 88.0(5) . .
K13 K1 C1 108.1(6) . .
K13 K1 O21W 70.0(10) . 4_666
K21 K1 W9 72.0(6) . .
K21 K1 K5 108.3(7) . 3_657
K21 K1 C1 135.3(7) . .
O1 K1 W9 84.1(2) . .
O1 K1 K5 48.8(3) . 3_657
O1 K1 K21 77.6(7) . .
O1 K1 C1 62.2(4) . .
O1 K1 O21W 127.7(9) . 4_666
O4 K1 W9 30.1(2) . .
O4 K1 K5 104.2(3) . 3_657
O4 K1 K21 59.7(7) . .
O4 K1 O1 55.9(3) . .
O4 K1 O36 64.3(3) . .
O4 K1 C1 80.8(4) . .
O4 K1 O21W 108.4(9) . 4_666
O22 K1 W9 106.1(3) 4_666 .
O22 K1 K5 112.6(4) 4_666 3_657
O22 K1 K21 124.8(8) 4_666 .
O22 K1 O1 157.1(4) 4_666 .
O22 K1 O4 136.2(4) 4_666 .
O22 K1 O32 79.7(4) 4_666 .
O22 K1 O36 98.5(4) 4_666 .
O22 K1 O38 87.3(4) 4_666 .
O22 K1 C1 97.8(5) 4_666 .
O22 K1 O21W 71.5(9) 4_666 4_666
O32 K1 W9 26.4(3) . .
O32 K1 K5 145.5(4) . 3_657
O32 K1 K21 87.1(7) . .
O32 K1 O1 108.7(4) . .
O32 K1 O4 56.4(4) . .
O32 K1 O36 65.5(4) . .
O32 K1 O38 105.5(4) . .
O32 K1 C1 87.8(5) . .
O32 K1 O21W 92.4(9) . 4_666
O36 K1 W9 61.9(2) . .
O36 K1 K5 80.5(3) . 3_657
O36 K1 K21 123.8(7) . .
O36 K1 O1 67.8(3) . .
O36 K1 C1 23.1(4) . .
O36 K1 O21W 157.4(9) . 4_666
O38 K1 W9 106.5(3) . .
O38 K1 K5 46.5(4) . 3_657
O38 K1 K21 147.6(8) . .
O38 K1 O1 70.0(4) . .
O38 K1 O4 102.2(4) . .
O38 K1 O36 44.5(3) . .
O38 K1 C1 22.5(4) . .
O38 K1 O21W 149.5(9) . 4_666
C1 K1 W9 84.4(4) . .
C1 K1 K5 59.3(4) . 3_657
O21W K1 W9 100.5(9) 4_666 .
O21W K1 K5 121.9(9) 4_666 3_657
O21W K1 K21 55.7(11) 4_666 .
O21W K1 C1 169.0(10) 4_666 .
W2 K2 K6 176.2(3) . 3_656
W2 K2 K12 60.6(3) . 1_545
W4 K2 W2 55.93(11) . .
W4 K2 K6 121.3(2) . 3_656
W4 K2 K12 110.9(3) . 1_545
K12 K2 K6 120.5(4) 1_545 3_656
K15 K2 W2 69.8(4) . .
K15 K2 W4 66.5(4) . .
K15 K2 K6 112.0(5) . 3_656
K15 K2 K12 113.5(5) . 1_545
O7 K2 W2 24.9(2) . .
O7 K2 W4 80.7(3) . .
O7 K2 K6 157.3(4) . 3_656
O7 K2 K12 38.1(4) . 1_545
O7 K2 K15 80.7(5) . .
O7 K2 O10 53.8(3) . .
O10 K2 W2 29.0(2) . .
O10 K2 W4 28.7(2) . .
O10 K2 K6 148.9(3) . 3_656
O10 K2 K12 88.9(4) . 1_545
O10 K2 K15 57.7(5) . .
O14 K2 W2 80.8(3) . .
O14 K2 W4 25.1(2) . .
O14 K2 K6 96.3(3) . 3_656
O14 K2 K12 130.4(4) . 1_545
O14 K2 K15 75.8(5) . .
O14 K2 O7 105.3(4) . .
O14 K2 O10 53.6(3) . .
O19 K2 W2 142.3(4) 3_656 .
O19 K2 W4 101.3(4) 3_656 .
O19 K2 K6 38.8(3) 3_656 3_656
O19 K2 K12 147.1(5) 3_656 1_545
O19 K2 K15 73.5(5) 3_656 .
O19 K2 O7 150.4(5) 3_656 .
O19 K2 O10 118.9(5) 3_656 .
O19 K2 O14 82.3(4) 3_656 .
O19 K2 O62 83.0(4) 3_656 2_546
O19 K2 O9W 133.8(6) 3_656 .
O19 K2 O12W 112.8(8) 3_656 .
O62 K2 W2 131.1(4) 2_546 .
O62 K2 W4 110.9(4) 2_546 .
O62 K2 K6 46.3(3) 2_546 3_656
O62 K2 K12 91.1(4) 2_546 1_545
O62 K2 K15 154.8(5) 2_546 .
O62 K2 O7 124.3(5) 2_546 .
O62 K2 O10 131.7(5) 2_546 .
O62 K2 O14 92.6(4) 2_546 .
O9W K2 W2 67.7(5) . .
O9W K2 W4 64.1(5) . .
O9W K2 K6 109.0(5) . 3_656
O9W K2 K12 69.5(5) . 1_545
O9W K2 K15 127.0(7) . .
O9W K2 O7 73.9(5) . .
O9W K2 O10 69.8(5) . .
O9W K2 O14 67.6(5) . .
O9W K2 O62 65.2(6) . 2_546
O9W K2 O12W 90.2(8) . .
O12W K2 W2 94.7(7) . .
O12W K2 W4 145.8(7) . .
O12W K2 K6 87.0(7) . 3_656
O12W K2 K12 35.4(7) . 1_545
O12W K2 K15 123.6(8) . .
O12W K2 O7 70.3(7) . .
O12W K2 O10 123.6(7) . .
O12W K2 O14 157.4(8) . .
O12W K2 O62 73.7(7) . 2_546
W11 K3 W17 81.2(2) . .
W11 K3 W19 56.55(14) . .
W11 K3 K13 137.6(4) . 3_657
W13 K3 W11 53.12(14) . .
W13 K3 W17 57.80(15) . .
W13 K3 W19 81.1(2) . .
W13 K3 K13 169.3(4) . 3_657
W17 K3 W19 51.40(13) . .
W17 K3 K13 118.5(4) . 3_657
W19 K3 K13 104.5(3) . 3_657
K5 K3 W11 106.7(4) . .
K5 K3 W13 150.0(5) . .
K5 K3 W17 100.9(4) . .
K5 K3 W19 68.9(3) . .
K5 K3 K13 36.8(4) . 3_657
K5 K3 K20 132.8(8) . 2_546
K5 K3 O29 67.8(5) . 2_546
K5 K3 O44 136.7(5) . .
K5 K3 O45 85.7(4) . .
K5 K3 O53 128.6(6) . .
K5 K3 O67 75.3(4) . .
K20 K3 W11 69.7(7) 2_546 .
K20 K3 W13 66.2(7) 2_546 .
K20 K3 W17 123.7(7) 2_546 .
K20 K3 W19 126.2(7) 2_546 .
K20 K3 K13 115.5(8) 2_546 3_657
O29 K3 W11 101.1(4) 2_546 .
O29 K3 W13 132.2(5) 2_546 .
O29 K3 W17 168.6(5) 2_546 .
O29 K3 W19 120.6(4) 2_546 .
O29 K3 K13 52.8(4) 2_546 3_657
O29 K3 K20 67.1(8) 2_546 2_546
O29 K3 O44 107.3(5) 2_546 .
O29 K3 O45 111.3(5) 2_546 .
O29 K3 O53 161.0(6) 2_546 .
O29 K3 O67 141.4(5) 2_546 .
O44 K3 W11 30.1(2) . .
O44 K3 W13 29.8(3) . .
O44 K3 W17 80.3(3) . .
O44 K3 W19 79.6(3) . .
O44 K3 K13 159.2(5) . 3_657
O44 K3 K20 50.8(7) . 2_546
O44 K3 O45 54.9(4) . .
O44 K3 O67 91.6(4) . .
O45 K3 W11 28.6(2) . .
O45 K3 W13 66.8(3) . .
O45 K3 W17 65.7(3) . .
O45 K3 W19 28.1(2) . .
O45 K3 K13 122.1(4) . 3_657
O45 K3 K20 98.2(7) . 2_546
O53 K3 W11 66.8(3) . .
O53 K3 W13 28.7(3) . .
O53 K3 W17 29.3(3) . .
O53 K3 W19 66.1(3) . .
O53 K3 K13 145.7(5) . 3_657
O53 K3 K20 94.4(8) . 2_546
O53 K3 O44 54.7(4) . .
O53 K3 O45 65.4(4) . .
O53 K3 O67 53.3(4) . .
O67 K3 W11 78.6(3) . .
O67 K3 W13 78.6(3) . .
O67 K3 W17 27.8(3) . .
O67 K3 W19 29.3(3) . .
O67 K3 K13 101.8(4) . 3_657
O67 K3 K20 142.2(8) . 2_546
O67 K3 O45 53.4(4) . .
W8 K4 W9 50.33(14) . .
W8 K4 W10 87.0(2) . .
W10 K4 W9 54.99(15) . .
K18 K4 W8 118.7(6) 4_666 .
K18 K4 W9 69.5(6) 4_666 .
K18 K4 W10 64.5(6) 4_666 .
K20 K4 W8 75.4(9) . .
K20 K4 W9 79.0(9) . .
K20 K4 W10 130.3(9) . .
K20 K4 K18 83.8(10) . 4_666
K20 K4 O30 100.8(9) . .
K20 K4 O31 62.6(9) . .
K20 K4 O33 106.9(9) . .
K20 K4 O34 136.4(9) . .
K20 K4 O7W 135.4(9) . .
K20 K4 O10W 85.2(11) . .
K20 K4 O24W 97.7(13) . 4_666
O30 K4 W8 26.8(2) . .
O30 K4 W9 63.8(3) . .
O30 K4 W10 76.9(3) . .
O30 K4 K18 130.9(7) . 4_666
O30 K4 O33 61.4(4) . .
O31 K4 W8 29.9(3) . .
O31 K4 W9 26.8(2) . .
O31 K4 W10 79.1(3) . .
O31 K4 K18 89.5(6) . 4_666
O31 K4 O30 52.9(4) . .
O31 K4 O33 50.7(4) . .
O31 K4 O34 101.4(5) . .
O31 K4 O10W 139.6(8) . .
O33 K4 W8 62.3(3) . .
O33 K4 W9 28.1(2) . .
O33 K4 W10 28.4(2) . .
O33 K4 K18 70.5(6) . 4_666
O34 K4 W8 111.8(4) . .
O34 K4 W9 75.4(3) . .
O34 K4 W10 24.8(3) . .
O34 K4 K18 54.3(6) . 4_666
O34 K4 O30 98.8(5) . .
O34 K4 O33 51.9(4) . .
O34 K4 O10W 118.9(8) . .
O7W K4 W8 90.6(4) . .
O7W K4 W9 123.5(4) . .
O7W K4 W10 89.8(4) . .
O7W K4 K18 138.0(7) . 4_666
O7W K4 O30 66.1(4) . .
O7W K4 O31 119.0(5) . .
O7W K4 O33 102.9(5) . .
O7W K4 O34 88.2(5) . .
O7W K4 O10W 67.1(7) . .
O7W K4 O24W 109.9(10) . 4_666
O10W K4 W8 122.8(7) . .
O10W K4 W9 164.0(7) . .
O10W K4 W10 140.7(7) . .
O10W K4 K18 111.7(9) . 4_666
O10W K4 O30 117.3(7) . .
O10W K4 O33 167.9(8) . .
O24W K4 W8 155.2(10) 4_666 .
O24W K4 W9 105.2(9) 4_666 .
O24W K4 W10 79.4(9) 4_666 .
O24W K4 K18 36.6(10) 4_666 4_666
O24W K4 O30 155.9(10) 4_666 .
O24W K4 O31 125.9(10) 4_666 .
O24W K4 O33 98.4(10) 4_666 .
O24W K4 O34 57.1(10) 4_666 .
O24W K4 O10W 79.4(11) 4_666 .
W19 K5 K10 50.9(2) . 1_556
K1 K5 W19 136.0(3) 3_657 .
K1 K5 K10 100.6(3) 3_657 1_556
K3 K5 W19 71.8(4) . .
K3 K5 K1 148.0(5) . 3_657
K3 K5 K10 111.2(4) . 1_556
K3 K5 K13 112.5(6) . 3_657
K3 K5 O1 160.6(6) . 3_657
K3 K5 O29 58.9(4) . 2_546
K3 K5 O38 116.6(6) . 3_657
K3 K5 O67 56.0(4) . .
K3 K5 O72 95.9(5) . .
K3 K5 O22W 95.6(10) . .
K13 K5 W19 164.9(6) 3_657 .
K13 K5 K1 46.0(4) 3_657 3_657
K13 K5 K10 115.7(5) 3_657 1_556
K13 K5 O67 138.7(6) 3_657 .
O1 K5 W19 89.3(4) 3_657 .
O1 K5 K1 51.2(3) 3_657 3_657
O1 K5 K10 50.5(3) 3_657 1_556
O1 K5 K13 84.5(6) 3_657 3_657
O1 K5 O29 137.8(6) 3_657 2_546
O1 K5 O67 105.1(5) 3_657 .
O29 K5 W19 116.5(5) 2_546 .
O29 K5 K1 90.1(4) 2_546 3_657
O29 K5 K10 167.4(5) 2_546 1_556
O29 K5 K13 76.6(6) 2_546 3_657
O29 K5 O67 114.0(5) 2_546 .
O38 K5 W19 107.4(4) 3_657 .
O38 K5 K1 48.6(3) 3_657 3_657
O38 K5 K10 114.5(4) 3_657 1_556
O38 K5 K13 83.9(6) 3_657 3_657
O38 K5 O1 72.9(5) 3_657 3_657
O38 K5 O29 68.0(5) 3_657 2_546
O38 K5 O67 137.3(5) 3_657 .
O38 K5 O72 92.4(5) 3_657 .
O38 K5 O22W 146.2(11) 3_657 .
O67 K5 W19 31.1(2) . .
O67 K5 K1 155.8(4) . 3_657
O67 K5 K10 55.3(3) . 1_556
O72 K5 W19 24.5(3) . .
O72 K5 K1 111.5(4) . 3_657
O72 K5 K10 40.0(3) . 1_556
O72 K5 K13 149.9(6) . 3_657
O72 K5 O1 66.0(4) . 3_657
O72 K5 O29 129.5(6) . 2_546
O72 K5 O67 51.9(4) . .
O22W K5 W19 71.8(10) . .
O22W K5 K1 107.6(10) . 3_657
O22W K5 K10 37.9(9) . 1_556
O22W K5 K13 93.3(11) . 3_657
O22W K5 O1 73.3(10) . 3_657
O22W K5 O29 144.0(10) . 2_546
O22W K5 O67 53.9(10) . .
O22W K5 O72 73.5(10) . .
W5 K6 W7 58.64(18) . .
W5 K6 W16 129.7(3) . 4_665
W5 K6 K11 92.5(4) . .
W5 K6 K13 67.5(4) . 4_565
W7 K6 W16 171.5(3) . 4_665
W7 K6 K11 59.0(3) . .
W7 K6 K13 62.7(3) . 4_565
W16 K6 K11 115.7(4) 4_665 .
W16 K6 K13 120.2(4) 4_665 4_565
W18 K6 W5 172.6(4) 4_665 .
W18 K6 W7 114.1(3) 4_665 .
W18 K6 W16 57.54(18) 4_665 4_665
W18 K6 K11 82.1(3) 4_665 .
W18 K6 K13 111.0(4) 4_665 4_565
K11 K6 K13 120.2(5) . 4_565
O19 K6 W5 26.3(3) . .
O19 K6 W7 84.7(4) . .
O19 K6 W16 103.5(4) . 4_665
O19 K6 W18 160.6(5) . 4_665
O19 K6 K11 105.4(5) . .
O19 K6 K13 81.2(5) . 4_565
O19 K6 O21 58.0(4) . .
O19 K6 O25 110.3(5) . .
O19 K6 O62 78.7(4) . 4_665
O19 K6 O69 163.3(6) . 4_665
O21 K6 W5 31.7(3) . .
O21 K6 W7 28.2(3) . .
O21 K6 W16 160.3(5) . 4_665
O21 K6 W18 141.3(5) . 4_665
O21 K6 K11 78.6(4) . .
O21 K6 K13 54.6(4) . 4_565
O21 K6 O25 54.4(4) . .
O21 K6 O62 136.7(5) . 4_665
O25 K6 W5 84.6(4) . .
O25 K6 W7 26.2(3) . .
O25 K6 W16 145.3(4) . 4_665
O25 K6 W18 88.1(4) . 4_665
O25 K6 K11 47.7(4) . .
O25 K6 K13 73.8(4) . 4_565
O25 K6 O62 162.3(5) . 4_665
O62 K6 W5 105.0(4) 4_665 .
O62 K6 W7 160.6(5) 4_665 .
O62 K6 W16 26.0(2) 4_665 4_665
O62 K6 W18 82.0(3) 4_665 4_665
O62 K6 K11 116.0(5) 4_665 .
O62 K6 K13 123.5(5) 4_665 4_565
O64 K6 W5 156.3(5) 4_665 .
O64 K6 W7 144.1(5) 4_665 .
O64 K6 W16 28.0(3) 4_665 4_665
O64 K6 W18 31.1(3) 4_665 4_665
O64 K6 K11 106.3(5) 4_665 .
O64 K6 K13 112.7(5) 4_665 4_565
O64 K6 O19 130.9(6) 4_665 .
O64 K6 O21 165.6(6) 4_665 .
O64 K6 O25 118.8(5) 4_665 .
O64 K6 O62 53.9(4) 4_665 4_665
O64 K6 O69 58.3(4) 4_665 4_665
O69 K6 W5 145.3(5) 4_665 .
O69 K6 W7 88.4(4) 4_665 .
O69 K6 W16 83.0(4) 4_665 4_665
O69 K6 W18 27.5(3) 4_665 4_665
O69 K6 K11 58.3(4) 4_665 .
O69 K6 K13 109.1(5) 4_665 4_565
O69 K6 O21 116.6(5) 4_665 .
O69 K6 O25 62.3(4) 4_665 .
O69 K6 O62 104.8(5) 4_665 4_665
W14 K7 W16 51.59(18) . .
O40 K7 W14 102.8(5) 4_565 .
O40 K7 W16 120.8(5) 4_565 .
O40 K7 O41 69.7(5) 4_565 2_556
O40 K7 O56 123.3(6) 4_565 .
O40 K7 O57 100.2(6) 4_565 .
O40 K7 O63 147.1(6) 4_565 .
O40 K7 C3 42.9(5) 4_565 4_565
O40 K7 C4 19.4(4) 4_565 4_565
O40 K7 O1W 64.3(5) 4_565 2_556
O40 K7 O10W 132.5(9) 4_565 .
O41 K7 W14 149.8(5) 2_556 .
O41 K7 W16 157.5(5) 2_556 .
O41 K7 O56 133.4(6) 2_556 .
O41 K7 O63 138.1(6) 2_556 .
O41 K7 C3 66.5(5) 2_556 4_565
O41 K7 C4 61.4(5) 2_556 4_565
O41 K7 O1W 55.2(4) 2_556 2_556
O56 K7 W14 27.5(2) . .
O56 K7 W16 60.4(3) . .
O56 K7 C3 93.2(5) . 4_565
O56 K7 C4 114.5(5) . 4_565
O57 K7 W14 29.4(3) . .
O57 K7 W16 29.5(3) . .
O57 K7 O41 169.8(6) . 2_556
O57 K7 O56 51.3(4) . .
O57 K7 O63 51.6(4) . .
O57 K7 C3 105.8(6) . 4_565
O57 K7 C4 108.7(5) . 4_565
O57 K7 O1W 121.8(6) . 2_556
O63 K7 W14 62.1(3) . .
O63 K7 W16 26.5(3) . .
O63 K7 O56 56.3(4) . .
O63 K7 C3 148.7(6) . 4_565
O63 K7 C4 160.4(6) . 4_565
C3 K7 W14 87.9(5) 4_565 .
C3 K7 W16 135.4(5) 4_565 .
C3 K7 C4 24.7(4) 4_565 4_565
C4 K7 W14 101.5(4) 4_565 .
C4 K7 W16 134.8(5) 4_565 .
O1W K7 W14 149.4(5) 2_556 .
O1W K7 W16 109.0(5) 2_556 .
O1W K7 O56 168.8(6) 2_556 .
O1W K7 O63 112.6(5) 2_556 .
O1W K7 C3 97.6(6) 2_556 4_565
O1W K7 C4 75.3(5) 2_556 4_565
O6W K7 W14 81.8(5) . .
O6W K7 W16 112.5(5) . .
O6W K7 O40 114.4(7) . 4_565
O6W K7 O41 75.7(5) . 2_556
O6W K7 O56 58.0(5) . .
O6W K7 O57 109.2(6) . .
O6W K7 O63 93.3(5) . .
O6W K7 C3 72.6(5) . 4_565
O6W K7 C4 95.0(6) . 4_565
O6W K7 O1W 128.7(6) . 2_556
O6W K7 O10W 83.6(8) . .
O10W K7 W14 123.8(8) . .
O10W K7 W16 86.2(7) . .
O10W K7 O41 73.6(7) . 2_556
O10W K7 O56 103.8(8) . .
O10W K7 O57 115.4(8) . .
O10W K7 O63 65.0(7) . .
O10W K7 C3 137.3(9) . 4_565
O10W K7 C4 133.7(8) . 4_565
O10W K7 O1W 70.2(7) . 2_556
W1 K8 Sm2 103.0(3) . .
W1 K8 K10 55.7(3) . 3_656
W2 K8 W1 48.39(17) . .
W2 K8 Sm2 97.8(3) . .
W2 K8 K10 56.5(3) . 3_656
W10 K8 W1 56.1(2) . .
W10 K8 W2 88.8(3) . .
W10 K8 Sm2 57.70(19) . .
W10 K8 K10 109.8(4) . 3_656
Sm2 K8 K10 153.3(4) . 3_656
K16 K8 W1 104.4(6) 3_656 .
K16 K8 W2 78.2(6) 3_656 .
K16 K8 W10 160.3(7) 3_656 .
K16 K8 Sm2 138.3(7) 3_656 .
K16 K8 K10 50.6(6) 3_656 3_656
K16 K8 O2 79.3(7) 3_656 .
K16 K8 O5 128.2(8) 3_656 .
K16 K8 O8 90.6(7) 3_656 .
K16 K8 O37 150.9(7) 3_656 .
K16 K8 O23W 46.5(9) 3_656 2_646
O2 K8 W1 27.8(2) . .
O2 K8 W2 28.7(2) . .
O2 K8 W10 82.3(4) . .
O2 K8 Sm2 116.4(4) . .
O2 K8 K10 37.3(3) . 3_656
O5 K8 W1 23.8(2) . .
O5 K8 W2 61.7(3) . .
O5 K8 W10 32.7(3) . .
O5 K8 Sm2 81.7(4) . .
O5 K8 K10 79.2(4) . 3_656
O5 K8 O2 49.7(4) . .
O5 K8 O37 53.3(4) . .
O5 K8 O23W 122.2(10) . 2_646
O8 K8 W1 61.1(3) . .
O8 K8 W2 22.8(2) . .
O8 K8 W10 82.5(4) . .
O8 K8 Sm2 75.9(4) . .
O8 K8 K10 79.1(4) . 3_656
O8 K8 O2 49.5(4) . .
O8 K8 O5 65.0(4) . .
O8 K8 O37 111.1(6) . .
O8 K8 O23W 58.4(9) . 2_646
O37 K8 W1 72.1(4) . .
O37 K8 W2 114.7(5) . .
O37 K8 W10 28.6(3) . .
O37 K8 Sm2 68.4(3) . .
O37 K8 K10 113.0(5) . 3_656
O37 K8 O2 99.8(5) . .
O37 K8 O23W 162.5(9) . 2_646
O4W K8 W1 164.9(5) 3_657 .
O4W K8 W2 143.7(5) 3_657 .
O4W K8 W10 122.0(5) 3_657 .
O4W K8 Sm2 85.5(4) 3_657 .
O4W K8 K10 119.1(5) 3_657 3_656
O4W K8 K16 75.7(7) 3_657 3_656
O4W K8 O2 154.7(6) 3_657 .
O4W K8 O5 153.4(7) 3_657 .
O4W K8 O8 133.8(6) 3_657 .
O4W K8 O37 100.2(6) 3_657 .
O4W K8 O23W 81.9(9) 3_657 2_646
O23W K8 W1 109.4(9) 2_646 .
O23W K8 W2 61.8(9) 2_646 .
O23W K8 W10 137.7(9) 2_646 .
O23W K8 Sm2 94.6(8) 2_646 .
O23W K8 K10 80.1(9) 2_646 3_656
O23W K8 O2 83.7(9) 2_646 .
W10 K9 Sm2 56.04(17) 1_554 1_554
W10 K9 K8 95.6(3) 1_554 3_656
Sm2 K9 K8 59.5(2) 1_554 3_656
K12 K9 W10 160.4(4) 3_666 1_554
K12 K9 Sm2 113.2(4) 3_666 1_554
K12 K9 K8 65.5(4) 3_666 3_656
K16 K9 W10 127.1(6) . 1_554
K16 K9 Sm2 74.6(6) . 1_554
K16 K9 K8 37.8(5) . 3_656
K16 K9 K12 38.7(6) . 3_666
K16 K9 O4W 69.2(6) . 1_554
K16 K9 O11W 66.4(8) . 4_565
K16 K9 O23W 47.2(10) . 4_565
O34 K9 W10 20.7(3) 1_554 1_554
O34 K9 Sm2 68.5(4) 1_554 1_554
O34 K9 K8 115.9(5) 1_554 3_656
O34 K9 K12 178.2(6) 1_554 3_666
O34 K9 K16 143.1(7) 1_554 .
O34 K9 O4W 79.1(5) 1_554 1_554
O34 K9 O11W 139.7(7) 1_554 4_565
O34 K9 O13W 134.8(8) 1_554 4_565
O34 K9 O23W 143.1(10) 1_554 4_565
O54 K9 W10 88.1(4) 4_665 1_554
O54 K9 Sm2 143.8(5) 4_665 1_554
O54 K9 K8 127.7(5) 4_665 3_656
O54 K9 K12 99.4(5) 4_665 3_666
O54 K9 K16 135.6(7) 4_665 .
O54 K9 O34 78.9(5) 4_665 1_554
O54 K9 O4W 126.8(6) 4_665 1_554
O54 K9 O11W 69.9(7) 4_665 4_565
O54 K9 O13W 83.8(8) 4_665 4_565
O54 K9 O23W 92.1(10) 4_665 4_565
O4W K9 W10 59.3(3) 1_554 1_554
O4W K9 Sm2 33.0(3) 1_554 1_554
O4W K9 K8 37.1(3) 1_554 3_656
O4W K9 K12 102.3(5) 1_554 3_666
O5W K9 W10 64.0(4) 1_554 1_554
O5W K9 Sm2 29.9(3) 1_554 1_554
O5W K9 K8 84.1(4) 1_554 3_656
O5W K9 K12 116.1(5) 1_554 3_666
O5W K9 K16 83.2(6) 1_554 .
O5W K9 O34 65.4(5) 1_554 1_554
O5W K9 O54 140.9(6) 1_554 4_665
O5W K9 O4W 62.9(4) 1_554 1_554
O5W K9 O11W 149.1(8) 1_554 4_565
O5W K9 O13W 109.9(8) 1_554 4_565
O5W K9 O23W 126.0(10) 1_554 4_565
O11W K9 W10 130.9(6) 4_565 1_554
O11W K9 Sm2 128.2(7) 4_565 1_554
O11W K9 K8 68.8(6) 4_565 3_656
O11W K9 K12 39.3(6) 4_565 3_666
O11W K9 O4W 99.4(7) 4_565 1_554
O11W K9 O23W 24.2(9) 4_565 4_565
O13W K9 W10 155.4(8) 4_565 1_554
O13W K9 Sm2 130.6(7) 4_565 1_554
O13W K9 K8 107.8(8) 4_565 3_656
O13W K9 K12 44.2(7) 4_565 3_666
O13W K9 K16 72.6(9) 4_565 .
O13W K9 O4W 141.7(8) 4_565 1_554
O13W K9 O11W 67.3(9) 4_565 4_565
O13W K9 O23W 78.4(11) 4_565 4_565
O23W K9 W10 125.2(9) 4_565 1_554
O23W K9 Sm2 104.3(9) 4_565 1_554
O23W K9 K8 44.8(9) 4_565 3_656
O23W K9 K12 37.0(9) 4_565 3_666
O23W K9 O4W 78.1(10) 4_565 1_554
W1 K10 W2 48.80(16) 3_656 3_656
W1 K10 K5 62.9(2) 3_656 1_554
W1 K10 K8 57.0(3) 3_656 3_656
W1 K10 K12 104.0(4) 3_656 3_666
W2 K10 K5 110.5(3) 3_656 1_554
W2 K10 K8 56.6(2) 3_656 3_656
W19 K10 W1 96.7(3) 1_554 3_656
W19 K10 W2 120.2(3) 1_554 3_656
W19 K10 K5 52.4(2) 1_554 1_554
W19 K10 K8 63.6(3) 1_554 3_656
W19 K10 K12 98.4(4) 1_554 3_666
K8 K10 K5 78.6(3) 3_656 1_554
K12 K10 W2 59.6(3) 3_666 3_656
K12 K10 K5 142.1(4) 3_666 1_554
K12 K10 K8 65.6(4) 3_666 3_656
K16 K10 W1 95.7(5) . 3_656
K16 K10 W2 72.6(5) . 3_656
K16 K10 W19 63.4(5) . 1_554
K16 K10 K5 106.1(6) . 1_554
K16 K10 K8 40.2(5) . 3_656
K16 K10 K12 36.9(5) . 3_666
O2 K10 W1 24.6(3) 3_656 3_656
O2 K10 W2 24.8(3) 3_656 3_656
O2 K10 W19 106.6(5) 3_656 1_554
O2 K10 K5 85.8(4) 3_656 1_554
O2 K10 K8 49.4(4) 3_656 3_656
O2 K10 K12 80.3(5) 3_656 3_666
O2 K10 K16 80.6(6) 3_656 .
O2 K10 O71 124.5(6) 3_656 1_554
O2 K10 O72 82.8(5) 3_656 1_554
O2 K10 O19W 108.3(9) 3_656 3_666
O2 K10 O22W 109.4(10) 3_656 1_554
O71 K10 W1 122.4(5) 1_554 3_656
O71 K10 W2 126.2(5) 1_554 3_656
O71 K10 W19 28.3(3) 1_554 1_554
O71 K10 K5 78.6(4) 1_554 1_554
O71 K10 K8 75.3(4) 1_554 3_656
O71 K10 K12 80.6(5) 1_554 3_666
O71 K10 K16 54.5(5) 1_554 .
O71 K10 O72 54.2(4) 1_554 1_554
O71 K10 O19W 81.8(9) 1_554 3_666
O71 K10 O22W 87.0(10) 1_554 1_554
O72 K10 W1 70.1(4) 1_554 3_656
O72 K10 W2 101.6(4) 1_554 3_656
O72 K10 W19 26.7(3) 1_554 1_554
O72 K10 K5 36.4(3) 1_554 1_554
O72 K10 K8 50.1(4) 1_554 3_656
O72 K10 K12 106.4(5) 1_554 3_666
O72 K10 K16 69.8(6) 1_554 .
O19W K10 W1 132.7(8) 3_666 3_656
O19W K10 W2 83.9(8) 3_666 3_656
O19W K10 W19 108.9(8) 3_666 1_554
O19W K10 K5 160.1(9) 3_666 1_554
O19W K10 K8 99.7(8) 3_666 3_656
O19W K10 K12 34.9(8) 3_666 3_666
O19W K10 K16 64.1(9) 3_666 .
O19W K10 O72 129.4(9) 3_666 1_554
O22W K10 W1 85.0(9) 1_554 3_656
O22W K10 W2 131.7(10) 1_554 3_656
O22W K10 W19 71.3(9) 1_554 1_554
O22W K10 K5 35.4(9) 1_554 1_554
O22W K10 K8 113.9(10) 1_554 3_656
O22W K10 K12 167.3(10) 1_554 3_666
O22W K10 K16 134.5(11) 1_554 .
O22W K10 O72 67.8(10) 1_554 1_554
O22W K10 O19W 140.4(12) 1_554 3_666
W3 K11 K6 81.8(4) . .
W3 K11 K12 161.1(6) . 2_646
W3 K11 K14 51.1(3) . .
W7 K11 W3 55.9(3) . .
W7 K11 K6 56.3(3) . .
W7 K11 K12 117.1(5) . 2_646
W7 K11 K14 84.5(4) . .
K6 K11 K14 60.8(4) . .
K12 K11 K6 109.5(5) 2_646 .
K12 K11 K14 147.6(6) 2_646 .
K21 K11 W3 65.2(7) . .
K21 K11 W7 71.5(7) . .
K21 K11 K6 127.7(8) . .
K21 K11 K12 96.1(8) . 2_646
K21 K11 K14 114.2(8) . .
O11 K11 W3 24.1(3) . .
O11 K11 W7 79.0(5) . .
O11 K11 K6 89.6(5) . .
O11 K11 K12 159.7(7) . 2_646
O11 K11 K14 38.5(4) . .
O11 K11 K21 76.5(8) . .
O13 K11 W3 29.0(3) . .
O13 K11 W7 28.5(3) . .
O13 K11 K6 72.7(5) . .
O13 K11 K12 138.4(7) . 2_646
O13 K11 K14 71.4(5) . .
O13 K11 K21 58.6(7) . .
O13 K11 O11 53.0(5) . .
O25 K11 W3 80.0(5) . .
O25 K11 W7 24.8(3) . .
O25 K11 K6 47.8(4) . .
O25 K11 K12 96.2(6) . 2_646
O25 K11 K14 96.8(6) . .
O25 K11 K21 85.8(8) . .
O25 K11 O11 102.1(6) . .
O25 K11 O13 53.2(5) . .
O59 K11 W3 86.5(6) 1_655 .
O59 K11 W7 136.6(7) 1_655 .
O59 K11 K6 146.3(7) 1_655 .
O59 K11 K12 91.1(6) 1_655 2_646
O59 K11 K14 87.4(6) 1_655 .
O59 K11 K21 73.4(8) 1_655 .
O59 K11 O11 68.6(6) 1_655 .
O59 K11 O13 109.4(7) 1_655 .
O59 K11 O25 158.6(9) 1_655 .
O59 K11 O13W 74.4(8) 1_655 .
O13W K11 W3 152.9(9) . .
O13W K11 W7 148.1(9) . .
O13W K11 K6 103.5(8) . .
O13W K11 K12 41.2(7) . 2_646
O13W K11 K14 108.0(8) . .
O13W K11 K21 124.5(10) . .
O13W K11 O11 128.9(9) . .
O13W K11 O13 176.1(10) . .
O13W K11 O25 123.4(9) . .
W2 K12 K2 58.5(3) 1_565 1_565
W2 K12 K10 60.7(3) 1_565 3_666
W2 K12 K11 147.0(5) 1_565 2_656
K2 K12 K11 109.2(5) 1_565 2_656
K9 K12 W2 116.8(5) 3_666 1_565
K9 K12 K2 127.9(5) 3_666 1_565
K9 K12 K10 107.8(5) 3_666 3_666
K9 K12 K11 95.1(5) 3_666 2_656
K10 K12 K2 110.2(5) 3_666 1_565
K10 K12 K11 103.2(5) 3_666 2_656
K16 K12 W2 84.2(8) 3_666 1_565
K16 K12 K2 137.6(9) 3_666 1_565
K16 K12 K9 49.8(7) 3_666 3_666
K16 K12 K10 58.9(7) 3_666 3_666
K16 K12 K11 113.2(8) 3_666 2_656
K16 K12 O7 97.4(9) 3_666 1_565
K16 K12 O11W 84.5(10) 3_666 2_656
K16 K12 O13W 86.0(11) 3_666 2_656
O7 K12 W2 14.8(4) 1_565 1_565
O7 K12 K2 49.5(4) 1_565 1_565
O7 K12 K9 131.3(7) 1_565 3_666
O7 K12 K10 63.1(5) 1_565 3_666
O7 K12 K11 133.4(7) 1_565 2_656
O7 K12 O13W 175.7(10) 1_565 2_656
O11W K12 W2 89.8(8) 2_656 1_565
O11W K12 K2 76.6(8) 2_656 1_565
O11W K12 K9 51.4(7) 2_656 3_666
O11W K12 K10 133.2(9) 2_656 3_666
O11W K12 K11 118.5(9) 2_656 2_656
O11W K12 O7 97.8(9) 2_656 1_565
O11W K12 O13W 79.8(11) 2_656 2_656
O12W K12 W2 101.7(9) 1_565 1_565
O12W K12 K2 44.8(8) 1_565 1_565
O12W K12 K9 119.7(10) 1_565 3_666
O12W K12 K10 131.7(10) 1_565 3_666
O12W K12 K11 66.2(9) 1_565 2_656
O12W K12 K16 169.4(13) 1_565 3_666
O12W K12 O7 89.6(10) 1_565 1_565
O12W K12 O11W 86.7(11) 1_565 2_656
O12W K12 O13W 86.7(12) 1_565 2_656
O13W K12 W2 166.4(9) 2_656 1_565
O13W K12 K2 126.2(9) 2_656 1_565
O13W K12 K9 49.6(8) 2_656 3_666
O13W K12 K10 121.1(9) 2_656 3_666
O13W K12 K11 46.4(8) 2_656 2_656
O19W K12 W2 96.0(11) . 1_565
O19W K12 K2 107.4(11) . 1_565
O19W K12 K9 124.2(12) . 3_666
O19W K12 K10 50.1(11) . 3_666
O19W K12 K11 56.3(11) . 2_656
O19W K12 K16 95.0(13) . 3_666
O19W K12 O7 88.2(12) . 1_565
O19W K12 O11W 174.1(15) . 2_656
O19W K12 O12W 93.1(14) . 1_565
O19W K12 O13W 94.2(13) . 2_656
O19W K12 O23W 151.9(18) . 2_656
O23W K12 W2 68.0(12) 2_656 1_565
O23W K12 K2 84.5(12) 2_656 1_565
O23W K12 K9 53.5(12) 2_656 3_666
O23W K12 K10 102.1(13) 2_656 3_666
O23W K12 K11 144.7(14) 2_656 2_656
O23W K12 K16 61.5(13) 2_656 3_666
O23W K12 O7 80.5(13) 2_656 1_565
O23W K12 O11W 31.2(12) 2_656 2_656
O23W K12 O12W 112.3(15) 2_656 1_565
O23W K12 O13W 98.9(15) 2_656 2_656
W6 K13 K3 108.3(5) 4_666 3_657
W6 K13 K6 98.5(5) 4_666 4_666
W6 K13 K21 103.1(7) 4_666 .
W8 K13 W6 55.2(3) 4_666 4_666
W8 K13 K3 56.6(3) 4_666 3_657
W8 K13 K6 103.2(5) 4_666 4_666
W8 K13 K21 153.4(8) 4_666 .
K1 K13 W6 71.2(5) . 4_666
K1 K13 W8 104.4(6) . 4_666
K1 K13 K3 108.0(6) . 3_657
K1 K13 K5 81.1(6) . 3_657
K1 K13 K6 136.1(7) . 4_666
K1 K13 K21 50.0(6) . .
K1 K13 O20 84.1(6) . 4_666
K1 K13 O24 86.6(6) . 4_666
K1 K13 O26 135.4(8) . 4_666
K5 K13 W6 113.6(6) 3_657 4_666
K5 K13 W8 77.0(5) 3_657 4_666
K5 K13 K3 30.7(3) 3_657 3_657
K5 K13 K6 138.5(7) 3_657 4_666
K5 K13 K21 102.4(8) 3_657 .
K5 K13 O20 144.1(8) 3_657 4_666
K6 K13 K3 115.7(5) 4_666 3_657
K6 K13 K21 94.6(7) 4_666 .
K21 K13 K3 131.5(7) . 3_657
O20 K13 W6 30.6(3) 4_666 4_666
O20 K13 W8 75.3(5) 4_666 4_666
O20 K13 K3 131.9(6) 4_666 3_657
O20 K13 K6 70.8(5) 4_666 4_666
O20 K13 K21 92.5(7) 4_666 .
O24 K13 W6 26.3(3) 4_666 4_666
O24 K13 W8 28.8(3) 4_666 4_666
O24 K13 K3 83.4(6) 4_666 3_657
O24 K13 K5 96.3(7) 4_666 3_657
O24 K13 K6 102.5(6) 4_666 4_666
O24 K13 K21 127.9(8) 4_666 .
O24 K13 O20 50.2(5) 4_666 4_666
O24 K13 O26 52.4(5) 4_666 4_666
O26 K13 W6 75.2(5) 4_666 4_666
O26 K13 W8 31.0(3) 4_666 4_666
O26 K13 K3 56.8(4) 4_666 3_657
O26 K13 K5 86.4(6) 4_666 3_657
O26 K13 K6 76.9(5) 4_666 4_666
O26 K13 K21 170.8(9) 4_666 .
O26 K13 O20 81.6(6) 4_666 4_666
W3 K14 W5 57.0(3) . .
W3 K14 K2 117.3(5) . 3_656
W3 K14 K6 80.0(4) . .
W3 K14 K11 55.5(4) . .
W5 K14 K2 60.4(3) . 3_656
W5 K14 K6 51.7(3) . .
W5 K14 K11 81.4(4) . .
K2 K14 K11 113.1(5) 3_656 .
K6 K14 K2 59.4(3) . 3_656
K6 K14 K11 53.9(4) . .
K15 K14 W3 73.7(5) . .
K15 K14 W5 67.8(5) . .
K15 K14 K2 86.1(5) . 3_656
K15 K14 K6 118.9(6) . .
K15 K14 K11 129.1(7) . .
K15 K14 O19 81.2(6) . .
O11 K14 W3 25.6(3) . .
O11 K14 W5 80.4(5) . .
O11 K14 K2 138.5(7) . 3_656
O11 K14 K6 86.6(6) . .
O11 K14 K11 42.5(5) . .
O11 K14 K15 91.5(7) . .
O11 K14 O12 54.9(5) . .
O11 K14 O19 100.9(7) . .
O11 K14 O16W 137.4(12) . 3_656
O11 K14 O18W 53.5(9) . .
O12 K14 W3 30.2(3) . .
O12 K14 W5 27.3(3) . .
O12 K14 K2 87.6(5) . 3_656
O12 K14 K6 65.4(5) . .
O12 K14 K11 69.7(5) . .
O12 K14 K15 64.4(6) . .
O12 K14 O19 51.5(4) . .
O12 K14 O16W 141.0(11) . 3_656
O12 K14 O18W 108.4(11) . .
O14 K14 W3 140.6(7) 3_656 .
O14 K14 W5 91.8(6) 3_656 .
O14 K14 K2 41.7(4) 3_656 3_656
O14 K14 K6 100.0(6) 3_656 .
O14 K14 K11 150.8(7) 3_656 .
O14 K14 K15 72.1(6) 3_656 .
O14 K14 O11 163.6(9) 3_656 .
O14 K14 O12 114.2(7) 3_656 .
O14 K14 O19 75.9(6) 3_656 .
O14 K14 O16W 59.0(10) 3_656 3_656
O14 K14 O18W 134.3(11) 3_656 .
O19 K14 W3 80.1(5) . .
O19 K14 W5 24.8(3) . .
O19 K14 K2 37.8(3) . 3_656
O19 K14 K6 40.0(3) . .
O19 K14 K11 87.2(5) . .
O16W K14 W3 153.2(11) 3_656 .
O16W K14 W5 116.7(10) 3_656 .
O16W K14 K2 62.0(9) 3_656 3_656
O16W K14 K6 77.7(10) 3_656 .
O16W K14 K11 98.9(11) 3_656 .
O16W K14 K15 130.7(12) 3_656 .
O16W K14 O19 92.0(10) 3_656 .
O18W K14 W3 78.4(9) . .
O18W K14 W5 133.5(10) . .
O18W K14 K2 157.7(10) . 3_656
O18W K14 K6 112.4(10) . .
O18W K14 K11 61.1(9) . .
O18W K14 K15 114.6(11) . .
O18W K14 O19 148.0(11) . .
O18W K14 O16W 96.6(13) . 3_656
W4 K15 W5 103.8(5) . 3_656
W4 K15 K15 63.4(5) . 3_656
K2 K15 W4 65.2(4) . .
K2 K15 W5 73.0(4) . 3_656
K2 K15 K14 167.6(8) . .
K2 K15 K15 98.0(8) . 3_656
K2 K15 O9 90.6(6) . .
K14 K15 W4 112.5(7) . .
K14 K15 W5 118.8(7) . 3_656
K14 K15 K15 91.1(8) . 3_656
K15 K15 W5 63.3(6) 3_656 3_656
O9 K15 W4 74.8(5) . .
O9 K15 W5 162.1(7) . 3_656
O9 K15 K14 77.1(6) . .
O9 K15 K15 128.0(9) . 3_656
O10 K15 W4 27.9(3) . .
O10 K15 W5 122.4(6) . 3_656
O10 K15 K2 59.9(5) . .
O10 K15 K14 111.9(8) . .
O10 K15 K15 91.2(8) . 3_656
O10 K15 O9 50.3(4) . .
O16 K15 W4 31.1(3) . .
O16 K15 W4 107.3(6) 3_656 .
O16 K15 W5 104.9(6) . 3_656
O16 K15 W5 24.8(3) 3_656 3_656
O16 K15 K2 96.3(7) 3_656 .
O16 K15 K2 94.6(6) . .
O16 K15 K14 95.9(7) 3_656 .
O16 K15 K14 86.0(7) . .
O16 K15 K15 45.2(5) . 3_656
O16 K15 K15 50.0(5) 3_656 3_656
O16 K15 O9 172.9(9) 3_656 .
O16 K15 O9 83.2(6) . .
O16 K15 O10 133.3(8) 3_656 .
O16 K15 O10 52.6(5) . .
O16 K15 O16 95.2(7) 3_656 .
O16 K15 O20W 129.0(12) 3_656 .
O20W K15 W4 118.4(10) . .
O20W K15 W5 116.6(10) . 3_656
O20W K15 K2 83.8(10) . .
O20W K15 K14 87.2(10) . .
O20W K15 K15 177.9(13) . 3_656
O20W K15 O9 52.7(9) . .
O20W K15 O10 90.5(10) . .
O20W K15 O16 135.8(12) . .
W19 K16 W18 50.4(3) 1_554 1_554
K8 K16 W18 131.0(8) 3_656 1_554
K8 K16 W19 80.6(6) 3_656 1_554
K8 K16 K9 103.1(9) 3_656 .
K8 K16 K10 89.3(8) 3_656 .
K8 K16 O70 130.2(9) 3_656 1_554
K8 K16 O71 105.9(9) 3_656 1_554
K8 K16 O73 76.7(7) 3_656 1_554
K8 K16 O11W 93.1(9) 3_656 4_565
K9 K16 W18 97.9(7) . 1_554
K9 K16 W19 116.2(8) . 1_554
K9 K16 K10 167.4(10) . .
K9 K16 O70 72.7(6) . 1_554
K9 K16 O73 90.2(7) . 1_554
K9 K16 O11W 57.9(7) . 4_565
K10 K16 W18 71.6(5) . 1_554
K10 K16 W19 62.8(5) . 1_554
K12 K16 W18 102.5(8) 3_666 1_554
K12 K16 W19 141.5(10) 3_666 1_554
K12 K16 K8 120.4(11) 3_666 3_656
K12 K16 K9 91.6(9) 3_666 .
K12 K16 K10 84.2(8) 3_666 .
K12 K16 O70 109.3(10) 3_666 1_554
K12 K16 O71 114.4(10) 3_666 1_554
K12 K16 O73 161.7(11) 3_666 1_554
K12 K16 O11W 48.2(8) 3_666 4_565
K12 K16 O23W 57.5(13) 3_666 4_565
O70 K16 W18 26.1(3) 1_554 1_554
O70 K16 W19 60.0(4) 1_554 1_554
O70 K16 K10 97.4(7) 1_554 .
O71 K16 W18 28.4(3) 1_554 1_554
O71 K16 W19 28.7(3) 1_554 1_554
O71 K16 K9 121.4(9) 1_554 .
O71 K16 K10 51.1(5) 1_554 .
O71 K16 O70 49.6(5) 1_554 1_554
O71 K16 O73 50.3(5) 1_554 1_554
O71 K16 O11W 160.0(11) 1_554 4_565
O73 K16 W18 59.3(4) 1_554 1_554
O73 K16 W19 27.5(3) 1_554 1_554
O73 K16 K10 90.2(7) 1_554 .
O73 K16 O70 54.1(5) 1_554 1_554
O11W K16 W18 135.1(9) 4_565 1_554
O11W K16 W19 170.3(10) 4_565 1_554
O11W K16 K10 124.8(9) 4_565 .
O11W K16 O70 120.9(9) 4_565 1_554
O11W K16 O73 143.7(10) 4_565 1_554
O23W K16 W18 154.7(15) 4_565 1_554
O23W K16 W19 154.8(15) 4_565 1_554
O23W K16 K8 74.2(13) 4_565 3_656
O23W K16 K9 69.8(13) 4_565 .
O23W K16 K10 116.9(14) 4_565 .
O23W K16 O70 139.4(15) 4_565 1_554
O23W K16 O71 167.7(16) 4_565 1_554
O23W K16 O73 139.4(15) 4_565 1_554
O23W K16 O11W 20.0(12) 4_565 4_565
W12 K17 W13 49.6(3) . .
W12 K17 W15 75.8(5) . .
W12 K17 K9 101.1(6) . 4_566
W12 K17 K18 56.9(6) . .
W13 K17 W15 53.7(4) . .
W13 K17 K9 128.5(7) . 4_566
W13 K17 K18 106.4(7) . .
W15 K17 K9 81.1(5) . 4_566
W15 K17 K18 107.7(8) . .
K18 K17 K9 61.4(6) . 4_566
K19 K17 W12 99.5(9) 3_556 .
K19 K17 W13 110.9(10) 3_556 .
K19 K17 W15 163.2(11) 3_556 .
K19 K17 K9 115.7(10) 3_556 4_566
K19 K17 K18 82.0(10) 3_556 .
O49 K17 W12 28.6(3) . .
O49 K17 W13 27.4(4) . .
O49 K17 W15 74.3(6) . .
O49 K17 K9 127.7(8) . 4_566
O49 K17 K18 83.2(8) . .
O49 K17 K19 93.8(10) . 3_556
O49 K17 O52 50.5(6) . .
O49 K17 O18W 86.4(11) . 1_455
O50 K17 W12 27.0(3) . .
O50 K17 W13 61.4(5) . .
O50 K17 W15 61.0(5) . .
O50 K17 K9 76.6(6) . 4_566
O50 K17 K18 51.9(6) . .
O50 K17 K19 120.5(11) . 3_556
O50 K17 O49 51.2(5) . .
O50 K17 O52 59.9(6) . .
O50 K17 O18W 115.1(12) . 1_455
O52 K17 W12 62.0(5) . .
O52 K17 W13 26.8(3) . .
O52 K17 W15 27.1(3) . .
O52 K17 K9 106.5(8) . 4_566
O52 K17 K18 111.7(9) . .
O52 K17 K19 136.8(12) . 3_556
O52 K17 O18W 55.3(9) . 1_455
O55 K17 W12 73.9(6) . .
O55 K17 W13 72.6(6) . .
O55 K17 W15 25.7(4) . .
O55 K17 K9 57.5(5) . 4_566
O55 K17 K18 86.2(8) . .
O55 K17 K19 168.2(12) . 3_556
O55 K17 O49 84.9(8) . .
O55 K17 O50 50.4(6) . .
O55 K17 O52 49.0(6) . .
O55 K17 O18W 85.1(11) . 1_455
O18W K17 W12 111.1(11) 1_455 .
O18W K17 W13 61.6(9) 1_455 .
O18W K17 W15 61.7(9) 1_455 .
O18W K17 K9 120.7(11) 1_455 4_566
O18W K17 K18 166.9(12) 1_455 .
O18W K17 K19 106.6(13) 1_455 3_556
O24W K17 W12 80.1(11) . .
O24W K17 W13 129.4(13) . .
O24W K17 W15 116.4(13) . .
O24W K17 K9 47.5(11) . 4_566
O24W K17 K18 23.3(10) . .
O24W K17 K19 77.9(13) . 3_556
O24W K17 O49 106.3(13) . .
O24W K17 O50 71.3(11) . .
O24W K17 O52 129.8(13) . .
O24W K17 O55 91.2(13) . .
O24W K17 O18W 166.5(16) . 1_455
W10 K18 W12 153.1(9) 4_565 .
W10 K18 K1 68.9(5) 4_565 4_565
W10 K18 K20 90.6(8) 4_565 4_565
W12 K18 K1 125.5(8) . 4_565
W12 K18 K20 106.2(9) . 4_565
K4 K18 W10 59.4(5) 4_565 4_565
K4 K18 W12 124.3(9) 4_565 .
K4 K18 K1 106.5(8) 4_565 4_565
K4 K18 K20 38.1(6) 4_565 4_565
K20 K18 K1 101.9(9) 4_565 4_565
O32 K18 W10 67.0(7) 4_565 4_565
O32 K18 W12 139.5(10) 4_565 .
O32 K18 K1 39.8(4) 4_565 4_565
O32 K18 K4 72.5(7) 4_565 4_565
O32 K18 K20 62.4(8) 4_565 4_565
O34 K18 W10 23.2(4) 4_565 4_565
O34 K18 W12 134.1(11) 4_565 .
O34 K18 K1 92.1(8) 4_565 4_565
O34 K18 K4 50.5(6) 4_565 4_565
O34 K18 K20 87.9(9) 4_565 4_565
O34 K18 O32 86.0(9) 4_565 4_565
O34 K18 O36 52.4(6) 4_565 4_565
O36 K18 W10 31.2(4) 4_565 4_565
O36 K18 W12 144.6(10) 4_565 .
O36 K18 K1 41.8(5) 4_565 4_565
O36 K18 K4 87.3(8) 4_565 4_565
O36 K18 K20 108.9(10) 4_565 4_565
O36 K18 O32 59.2(7) 4_565 4_565
O47 K18 W10 170.3(11) . 4_565
O47 K18 W12 23.4(4) . .
O47 K18 K1 120.7(9) . 4_565
O47 K18 K4 113.8(10) . 4_565
O47 K18 K20 86.1(9) . 4_565
O47 K18 O32 118.9(11) . 4_565
O47 K18 O34 147.2(12) . 4_565
O47 K18 O36 157.9(12) . 4_565
O8W K18 W10 100.1(10) . 4_565
O8W K18 W12 73.0(8) . .
O8W K18 K1 63.0(7) . 4_565
O8W K18 K4 159.4(13) . 4_565
O8W K18 K20 156.0(13) . 4_565
O8W K18 O32 102.0(11) . 4_565
O8W K18 O34 110.2(12) . 4_565
O8W K18 O36 73.2(9) . 4_565
O8W K18 O47 86.4(10) . .
O15W K18 W10 124.9(15) 4_565 4_565
O15W K18 W12 82.0(13) 4_565 .
O15W K18 K1 71.6(12) 4_565 4_565
O15W K18 K4 98.6(13) 4_565 4_565
O15W K18 K20 61.9(12) 4_565 4_565
O15W K18 O32 58.0(12) 4_565 4_565
O15W K18 O34 140.3(17) 4_565 4_565
O15W K18 O36 111.0(15) 4_565 4_565
O15W K18 O47 61.1(12) 4_565 .
O15W K18 O8W 94.6(14) 4_565 .
O24W K18 W10 81.9(15) . 4_565
O24W K18 W12 84.4(15) . .
O24W K18 K1 149.8(17) . 4_565
O24W K18 K4 48.7(13) . 4_565
O24W K18 K20 69.7(15) . 4_565
O24W K18 O32 121.1(17) . 4_565
O24W K18 O34 59.4(14) . 4_565
O24W K18 O36 111.7(17) . 4_565
O24W K18 O47 88.4(16) . .
O24W K18 O8W 132.8(19) . .
O24W K18 O15W 123(2) . 4_565
W11 K19 W12 51.0(5) . .
W11 K19 K4 94.2(9) . 2_546
W11 K19 K7 63.5(6) . 2_546
W12 K19 K4 137.8(11) . 2_546
W12 K19 K7 108.2(9) . 2_546
K4 K19 K7 63.8(6) 2_546 2_546
K17 K19 W11 170.2(13) 3_556 .
K17 K19 W12 138.0(13) 3_556 .
K17 K19 K4 79.2(9) 3_556 2_546
K17 K19 K7 106.9(10) 3_556 2_546
K20 K19 W11 68.0(10) 2_546 .
K20 K19 W12 99.0(12) 2_546 .
K20 K19 K4 39.9(8) 2_546 2_546
K20 K19 K7 79.3(10) 2_546 2_546
K20 K19 K17 109.6(14) 2_546 3_556
O43 K19 W11 28.0(5) . .
O43 K19 W12 27.6(5) . .
O43 K19 K4 122.1(13) . 2_546
O43 K19 K7 80.6(9) . 2_546
O43 K19 K17 157.8(16) . 3_556
O43 K19 K20 92.1(13) . 2_546
O10W K19 W11 92.5(12) 2_546 .
O10W K19 W12 139.4(15) 2_546 .
O10W K19 K4 45.9(9) 2_546 2_546
O10W K19 K7 31.2(8) 2_546 2_546
O10W K19 K17 77.8(13) 2_546 3_556
O10W K19 K20 78.6(14) 2_546 2_546
O10W K19 O43 111.8(15) 2_546 .
W13 K20 K18 123.6(10) 2_556 4_666
K3 K20 W13 60.4(6) 2_556 2_556
K3 K20 K18 152.8(12) 2_556 4_666
K4 K20 W13 165.3(14) . 2_556
K4 K20 K3 126.0(13) . 2_556
K4 K20 K18 58.1(9) . 4_666
K4 K20 K19 86.5(13) . 2_556
K4 K20 O31 62.5(9) . .
K4 K20 O44 143.3(15) . 2_556
K19 K20 W13 79.4(11) 2_556 2_556
K19 K20 K3 120.5(13) 2_556 2_556
K19 K20 K18 85.5(11) 2_556 4_666
O31 K20 W13 131.6(12) . 2_556
O31 K20 K3 81.8(10) . 2_556
O31 K20 K18 78.0(10) . 4_666
O31 K20 K19 149.0(16) . 2_556
O44 K20 W13 26.1(5) 2_556 2_556
O44 K20 K3 53.5(7) 2_556 2_556
O44 K20 K18 142.9(14) 2_556 4_666
O44 K20 K19 70.7(11) 2_556 2_556
O44 K20 O31 135.3(15) 2_556 .
W1 K21 W3 50.0(4) . .
W1 K21 W9 54.3(5) . .
W3 K21 W9 74.5(6) . .
K1 K21 W1 63.6(6) . .
K1 K21 W3 113.0(10) . .
K1 K21 W9 59.6(6) . .
K1 K21 K11 164.9(12) . .
K1 K21 O13 113.4(11) . .
K1 K21 O27 83.1(9) . .
K1 K21 O17W 104.2(13) . .
K1 K21 Li1 90.5(15) . 2_646
K11 K21 W1 113.7(10) . .
K11 K21 W3 64.0(7) . .
K11 K21 W9 106.2(9) . .
K11 K21 Li1 78.3(14) . 2_646
O3 K21 W1 28.7(4) . .
O3 K21 W3 26.0(4) . .
O3 K21 W9 73.1(8) . .
O3 K21 K1 91.5(10) . .
O3 K21 K11 88.7(10) . .
O3 K21 O4 51.3(7) . .
O3 K21 O13 50.1(6) . .
O3 K21 O27 83.4(9) . .
O3 K21 O17W 51.9(10) . .
O3 K21 O21W 151.8(17) . 4_666
O3 K21 Li1 132.3(16) . 2_646
O4 K21 W1 28.7(4) . .
O4 K21 W3 61.7(7) . .
O4 K21 W9 25.7(4) . .
O4 K21 K1 55.6(7) . .
O4 K21 K11 114.3(11) . .
O4 K21 O13 58.3(7) . .
O4 K21 O27 48.9(6) . .
O4 K21 O17W 98.1(13) . .
O4 K21 Li1 92.9(15) . 2_646
O13 K21 W1 62.8(6) . .
O13 K21 W3 28.8(4) . .
O13 K21 W9 58.1(6) . .
O13 K21 K11 56.2(7) . .
O13 K21 O27 46.9(6) . .
O13 K21 O17W 91.1(12) . .
O13 K21 Li1 85.9(14) . 2_646
O27 K21 W1 74.5(7) . .
O27 K21 W3 72.8(7) . .
O27 K21 W9 26.8(3) . .
O27 K21 K11 82.0(9) . .
O27 K21 Li1 49.6(12) . 2_646
O17W K21 W1 69.5(10) . .
O17W K21 W3 62.8(10) . .
O17W K21 W9 123.2(12) . .
O17W K21 K11 87.7(12) . .
O17W K21 O27 134.4(14) . .
O17W K21 Li1 164.9(19) . 2_646
O21W K21 W1 124.6(15) 4_666 .
O21W K21 W3 170.1(15) 4_666 .
O21W K21 W9 95.6(13) 4_666 .
O21W K21 K1 61.0(12) 4_666 .
O21W K21 K11 119.5(15) 4_666 .
O21W K21 O4 109.4(15) 4_666 .
O21W K21 O13 143.7(16) 4_666 .
O21W K21 O27 98.1(14) 4_666 .
O21W K21 O17W 125.2(16) 4_666 .
O21W K21 Li1 59.5(16) 4_666 2_646
Li1 K21 W1 121.4(15) 2_646 .
Li1 K21 W3 114.6(14) 2_646 .
Li1 K21 W9 67.1(13) 2_646 .
W1 O1 K1 104.1(5) . .
W1 O1 K5 166.6(7) . 3_657
K5 O1 K1 80.0(4) 3_657 .
W1 O2 W2 119.3(6) . .
W1 O2 K8 96.0(5) . .
W1 O2 K10 119.1(6) . 3_656
W2 O2 K8 94.8(5) . .
W2 O2 K10 119.7(6) . 3_656
K10 O2 K8 93.3(5) 3_656 .
W1 O3 K21 106.2(9) . .
W3 O3 W1 121.1(6) . .
W3 O3 K21 111.0(9) . .
W1 O4 K1 101.9(4) . .
W1 O4 K21 102.5(8) . .
W9 O4 W1 147.4(6) . .
W9 O4 K1 98.5(5) . .
W9 O4 K21 109.1(8) . .
K1 O4 K21 64.7(7) . .
W1 O5 W10 146.2(7) . .
W1 O5 K8 113.2(6) . .
W10 O5 K8 98.3(5) . .
W2 O6 W1 91.7(4) . .
W2 O6 W3 94.1(4) . .
W3 O6 W1 91.0(4) . .
As1 O6 W1 119.7(6) . .
As1 O6 W2 117.6(5) . .
As1 O6 W3 132.8(6) . .
W2 O7 K2 106.8(5) . .
W2 O7 K12 143.5(8) . 1_545
K12 O7 K2 92.4(6) 1_545 .
W2 O8 K8 116.0(6) . .
W2 O9 K15 98.6(6) . .
W3 O9 W2 120.8(6) . .
W3 O9 K15 110.2(6) . .
W2 O10 K2 99.2(5) . .
W2 O10 K15 109.6(6) . .
W4 O10 W2 147.5(7) . .
W4 O10 K2 98.7(5) . .
W4 O10 K15 102.7(6) . .
K15 O10 K2 62.4(5) . .
W3 O11 K11 106.2(7) . .
W3 O11 K14 106.2(7) . .
K14 O11 K11 99.1(7) . .
W3 O12 W5 156.4(7) . .
W3 O12 K14 94.8(6) . .
W5 O12 K14 105.0(6) . .
W3 O13 K11 100.1(6) . .
W3 O13 K21 98.8(8) . .
W7 O13 W3 148.4(7) . .
W7 O13 K11 98.9(6) . .
W7 O13 K21 112.1(9) . .
K11 O13 K21 65.2(8) . .
W4 O14 K2 106.1(6) . .
W4 O14 K14 148.3(9) . 3_656
K14 O14 K2 100.8(6) 3_656 .
W4 O15 Sm1 148.2(6) . .
W4 O16 K15 115.7(7) . 3_656
W4 O16 K15 98.9(6) . .
W5 O16 W4 120.3(6) . .
W5 O16 K15 114.6(6) . .
W5 O16 K15 115.3(7) . 3_656
K15 O16 K15 84.8(7) 3_656 .
W6 O17 W4 118.8(6) . .
W4 O18 W5 91.2(4) . .
W6 O18 W4 92.3(4) . .
W6 O18 W5 92.2(4) . .
As1 O18 W4 117.5(5) . .
As1 O18 W5 134.9(6) . .
As1 O18 W6 118.5(5) . .
W5 O19 K2 147.5(7) . 3_656
W5 O19 K6 105.9(6) . .
W5 O19 K14 99.1(6) . .
K2 O19 K6 103.9(5) 3_656 .
K2 O19 K14 93.4(5) 3_656 .
K6 O19 K14 90.4(5) . .
W5 O20 W6 121.8(6) . .
W5 O20 K13 116.2(6) . 4_565
W6 O20 K13 95.0(6) . 4_565
W5 O21 K6 97.3(6) . .
W7 O21 W5 149.2(7) . .
W7 O21 K6 103.4(5) . .
W6 O22 K1 127.7(6) . 4_565
W6 O23 Sm1 137.9(6) . .
W6 O23 Sm3 131.8(6) . .
Sm3 O23 Sm1 89.3(4) . .
W6 O24 W8 147.3(7) . .
W6 O24 K13 109.3(7) . 4_565
W8 O24 K13 103.4(7) . 4_565
W7 O25 K6 101.4(6) . .
W7 O25 K11 106.6(7) . .
K11 O25 K6 84.5(5) . .
W7 O26 W8 122.3(6) . .
W7 O26 K13 112.8(7) . 4_565
W8 O26 K13 97.6(6) . 4_565
W7 O27 K21 105.6(8) . .
W9 O27 W7 120.5(6) . .
W9 O27 K21 100.0(8) . .
W8 O28 W7 94.1(4) . .
W8 O28 W9 92.4(4) . .
W9 O28 W7 90.6(4) . .
As1 O28 W7 134.4(6) . .
As1 O28 W8 116.0(5) . .
As1 O28 W9 119.5(6) . .
W8 O29 K3 131.7(7) . 2_556
W8 O29 K5 132.1(8) . 2_556
K3 O29 K5 53.3(4) 2_556 2_556
W8 O30 Sm3 137.0(6) . .
W8 O30 K4 101.1(6) . .
Sm3 O30 K4 100.9(5) . .
W8 O31 K4 100.9(5) . .
W8 O31 K20 112.0(9) . .
W9 O31 W8 120.0(6) . .
W9 O31 K4 108.8(5) . .
W9 O31 K20 127.8(9) . .
K4 O31 K20 54.9(8) . .
W9 O32 K1 105.2(6) . .
W9 O32 K18 123.2(8) . 4_666
K1 O32 K18 93.6(7) . 4_666
W9 O33 K4 102.4(5) . .
W10 O33 W9 147.1(6) . .
W10 O33 K4 99.2(5) . .
W10 O34 K4 108.2(6) . .
W10 O34 K9 123.6(7) . 1_556
W10 O34 K18 110.3(8) . 4_666
K4 O34 K18 75.2(7) . 4_666
K9 O34 K4 119.6(6) 1_556 .
K9 O34 K18 109.3(8) 1_556 4_666
W10 O35 Sm2 153.9(6) . .
W10 O36 K1 141.7(5) . .
W10 O36 K18 98.9(7) . 4_666
K1 O36 K18 93.4(7) . 4_666
C1 O36 W10 116.9(11) . .
C1 O36 K1 90.9(10) . .
C1 O36 K18 112.1(13) . 4_666
W10 O37 K8 103.4(5) . .
C2 O37 W10 123.1(11) . .
C2 O37 K8 101.8(13) . .
K5 O38 K1 84.8(5) 3_657 .
C1 O38 K1 96.3(11) . .
C1 O38 K5 117.1(13) . 3_657
C4 O39 Sm2 137.4(12) . 3_657
C4 O40 K7 112.7(13) . 4_666
W11 O41 K7 158.1(6) . 2_546
W11 O42 Sm1 110.7(5) . .
W11 O42 Sm2 146.9(6) . .
Sm2 O42 Sm1 101.9(4) . .
W11 O43 W12 120.1(6) . .
W11 O43 Sm1 99.5(4) . .
W11 O43 K19 109.7(10) . .
W12 O43 Sm1 98.6(5) . .
W12 O43 K19 111.0(9) . .
Sm1 O43 K19 117.5(9) . .
W11 O44 K3 101.2(5) . .
W11 O44 K20 122.4(9) . 2_546
W13 O44 W11 122.8(6) . .
W13 O44 K3 101.4(5) . .
W13 O44 K20 113.9(9) . 2_546
K20 O44 K3 75.7(9) 2_546 .
W11 O45 W19 149.4(7) . .
W11 O45 K3 102.5(5) . .
W19 O45 K3 106.9(5) . .
W11 O46 W13 91.6(4) . .
W12 O46 W11 94.0(4) . .
W12 O46 W13 91.3(4) . .
As2 O46 W11 118.4(6) . .
As2 O46 W12 118.7(6) . .
As2 O46 W13 133.4(6) . .
W12 O47 K18 111.1(9) . .
W12 O48 Sm1 109.8(5) . .
W12 O48 Sm3 150.0(6) . .
Sm3 O48 Sm1 100.0(4) . .
W12 O49 K17 100.4(7) . .
W13 O49 W12 121.9(6) . .
W13 O49 K17 103.5(7) . .
W12 O50 W14 149.3(6) . .
W12 O50 K17 103.3(7) . .
W14 O50 K17 106.5(7) . .
W13 O52 W15 149.9(7) . .
W13 O52 K17 103.7(8) . .
W15 O52 K17 104.7(7) . .
W13 O53 W17 151.4(7) . .
W13 O53 K3 103.0(6) . .
W17 O53 K3 103.7(6) . .
W14 O54 K9 140.1(8) . 4_566
W14 O55 K17 105.5(8) . .
W15 O55 W14 120.4(6) . .
W15 O55 K17 108.8(8) . .
W14 O56 Sm3 154.7(7) . .
W14 O56 K7 93.6(5) . .
Sm3 O56 K7 105.1(5) . .
W14 O57 W16 119.1(6) . .
W14 O57 K7 102.2(6) . .
W16 O57 K7 103.5(5) . .
W14 O58 W15 92.2(4) . .
W16 O58 W14 91.4(4) . .
W16 O58 W15 93.9(4) . .
As2 O58 W14 117.4(6) . .
As2 O58 W15 134.8(6) . .
As2 O58 W16 117.0(6) . .
W15 O59 K11 146.2(9) . 1_455
W15 O60 W16 120.9(6) . .
W17 O61 W15 156.3(7) . .
W16 O62 K2 147.1(7) . 2_556
W16 O62 K6 99.5(6) . 4_566
K2 O62 K6 90.4(4) 2_556 4_566
W16 O63 K7 98.3(5) . .
W16 O64 W18 144.2(7) . .
W16 O64 K6 107.1(6) . 4_566
W18 O64 K6 98.4(5) . 4_566
W17 O66 W18 120.8(6) . .
W17 O67 W19 122.1(6) . .
W17 O67 K3 105.5(6) . .
W17 O67 K5 147.1(6) . .
W19 O67 K3 105.7(5) . .
W19 O67 K5 88.1(5) . .
K3 O67 K5 48.6(3) . .
W18 O68 W17 93.8(4) . .
W18 O68 W19 92.4(4) . .
W19 O68 W17 92.1(4) . .
As2 O68 W17 131.9(6) . .
As2 O68 W18 117.9(6) . .
As2 O68 W19 119.4(5) . .
W18 O69 K6 102.4(6) . 4_566
W18 O70 K16 95.3(7) . 1_556
W18 O71 K10 131.6(6) . 1_556
W18 O71 K16 106.7(7) . 1_556
W19 O71 W18 118.6(6) . .
W19 O71 K10 107.4(6) . 1_556
W19 O71 K16 103.5(7) . 1_556
K10 O71 K16 74.5(6) 1_556 1_556
W19 O72 K5 110.9(7) . .
W19 O72 K10 98.2(6) . 1_556
K5 O72 K10 103.6(5) . 1_556
W19 O73 Sm2 153.9(7) . .
W19 O73 K16 91.6(6) . 1_556
Sm2 O73 K16 109.4(6) . 1_556
Sm1 O74 Sm2 97.7(4) . .
Sm1 O74 Sm3 97.5(4) . .
Sm3 O74 Sm2 147.5(5) . .
O36 C1 K1 66.0(9) . .
O36 C1 C2 115.3(15) . .
O38 C1 K1 61.2(10) . .
O38 C1 O36 122.5(17) . .
O38 C1 C2 122.1(18) . .
C2 C1 K1 154.0(15) . .
O37 C2 C1 107.9(16) . .
O37 C2 H2 108.5 . .
O37 C2 C3 113.1(18) . .
C1 C2 H2 108.5 . .
C3 C2 C1 110.3(18) . .
C3 C2 H2 108.5 . .
K7 C3 H3A 63.5 4_666 .
K7 C3 H3B 62.7 4_666 .
C2 C3 K7 161.7(13) . 4_666
C2 C3 H3A 108.0 . .
C2 C3 H3B 108.0 . .
C2 C3 C4 117.0(18) . .
H3A C3 H3B 107.3 . .
C4 C3 K7 81.2(12) . 4_666
C4 C3 H3A 108.0 . .
C4 C3 H3B 108.0 . .
O39 C4 K7 153.3(12) . 4_666
O39 C4 C3 119(2) . .
O40 C4 K7 47.9(10) . 4_666
O40 C4 O39 123.4(17) . .
O40 C4 C3 117(2) . .
C3 C4 K7 74.1(12) . 4_666
Sm1 O1W K7 149.1(6) . 2_546
Sm2 O3W Sm1 94.1(4) . .
Sm2 O4W K8 115.9(5) . 3_657
Sm2 O4W K9 103.1(5) . 1_556
K8 O4W K9 99.8(5) 3_657 1_556
Sm2 O5W K9 115.7(5) . 1_556
Sm3 O6W K7 117.1(6) . .
Sm3 O7W K4 106.3(5) . .
Sm3 O8W K18 136.2(10) . .
K7 O10W K4 108.5(11) . .
K19 O10W K4 94.8(12) 2_556 .
K19 O10W K7 119.8(14) 2_556 .
K9 O11W K16 55.8(7) 4_666 4_666
K12 O11W K9 89.2(9) 2_646 4_666
K12 O11W K16 47.3(8) 2_646 4_666
O23W O11W K9 82(2) . 4_666
O23W O11W K12 69(2) . 2_646
O23W O11W K16 40(2) . 4_666
K12 O12W K2 99.8(12) 1_545 .
K9 O13W K11 165.5(13) 4_666 .
K12 O13W K9 86.1(10) 2_646 4_666
K12 O13W K11 92.3(11) 2_646 .
K14 O18W K17 110.0(14) . 1_655
K12 O19W K10 95.0(14) . 3_666
K21 O21W K1 63.4(12) 4_565 4_565
K5 O22W K10 106.7(15) . 1_556
K9 O23W K8 92.3(13) 4_666 2_656
K12 O23W K8 110.9(16) 2_646 2_656
K12 O23W K9 89.4(15) 2_646 4_666
K12 O23W K16 61.0(13) 2_646 4_666
K16 O23W K8 59.2(12) 4_666 2_656
K16 O23W K9 63.1(12) 4_666 4_666
O11W O23W K8 163(3) . 2_656
O11W O23W K9 74(2) . 4_666
O11W O23W K12 80(3) . 2_646
O11W O23W K16 120(3) . 4_666
K17 O24W K4 126.0(17) . 4_565
K18 O24W K4 94.7(18) . 4_565
K18 O24W K17 127(2) . .

loop_
_geom_bond_atom_site_label_1
_geom_bond_atom_site_label_2
_geom_bond_distance
_geom_bond_site_symmetry_2
W1 K1 3.862(6) .
W1 K8 4.089(15) .
W1 K10 4.026(14) 3_656
W1 K21 4.00(4) .
W1 O1 1.751(12) .
W1 O2 1.915(12) .
W1 O3 2.000(11) .
W1 O4 1.968(12) .
W1 O5 1.796(11) .
W1 O6 2.380(11) .
W2 K2 3.950(8) .
W2 K8 4.083(15) .
W2 K10 4.080(13) 3_656
W2 K12 4.035(17) 1_545
W2 O2 1.967(11) .
W2 O6 2.286(12) .
W2 O7 1.737(13) .
W2 O8 1.759(12) .
W2 O9 2.075(12) .
W2 O10 1.942(11) .
W3 K11 4.00(2) .
W3 K14 3.78(2) .
W3 K21 4.04(4) .
W3 O3 1.899(11) .
W3 O6 2.379(11) .
W3 O9 1.851(13) .
W3 O11 1.698(12) .
W3 O12 1.904(12) .
W3 O13 1.969(13) .
W4 K2 3.907(8) .
W4 K15 3.95(2) .
W4 O10 1.896(11) .
W4 O14 1.723(13) .
W4 O15 1.788(12) .
W4 O16 2.063(12) .
W4 O17 1.962(12) .
W4 O18 2.331(11) .
W5 K6 3.736(12) .
W5 K14 4.05(2) .
W5 K15 3.99(2) 3_656
W5 O12 1.921(12) .
W5 O16 1.846(13) .
W5 O18 2.415(11) .
W5 O19 1.722(13) .
W5 O20 1.846(12) .
W5 O21 1.980(13) .
W6 K1 4.102(6) 4_565
W6 K13 4.03(2) 4_565
W6 O17 1.931(12) .
W6 O18 2.319(11) .
W6 O20 2.058(12) .
W6 O22 1.730(12) .
W6 O23 1.802(12) .
W6 O24 1.895(13) .
W7 K6 3.809(12) .
W7 K11 3.923(19) .
W7 O13 1.893(13) .
W7 O21 1.853(13) .
W7 O25 1.715(13) .
W7 O26 1.856(12) .
W7 O27 1.993(12) .
W7 O28 2.367(11) .
W8 K4 3.868(12) .
W8 K13 3.93(2) 4_565
W8 O24 1.945(13) .
W8 O26 2.041(12) .
W8 O28 2.298(11) .
W8 O29 1.752(12) .
W8 O30 1.778(12) .
W8 O31 1.964(12) .
W9 K1 3.723(6) .
W9 K4 4.031(11) .
W9 K21 4.11(4) .
W9 O4 1.886(12) .
W9 O27 1.878(12) .
W9 O28 2.361(12) .
W9 O31 1.918(11) .
W9 O32 1.715(12) .
W9 O33 1.941(11) .
W10 K4 3.915(11) .
W10 K8 3.975(15) .
W10 K9 4.063(13) 1_556
W10 K18 4.11(3) 4_666
W10 O5 2.168(11) .
W10 O33 1.886(11) .
W10 O34 1.727(14) .
W10 O35 1.746(11) .
W10 O36 2.155(11) .
W10 O37 1.955(11) .
W11 Sm1 3.5197(12) .
W11 K3 3.807(11) .
W11 K19 3.99(4) .
W11 O41 1.710(13) .
W11 O42 1.862(10) .
W11 O43 1.987(12) .
W11 O44 1.947(11) .
W11 O45 1.867(11) .
W11 O46 2.368(11) .
W12 Sm1 3.5069(12) .
W12 K17 4.01(3) .
W12 K18 4.10(3) .
W12 K19 4.03(4) .
W12 O43 2.002(11) .
W12 O46 2.357(13) .
W12 O47 1.749(13) .
W12 O48 1.851(11) .
W12 O49 1.948(12) .
W12 O50 1.868(12) .
W13 K3 3.798(10) .
W13 K17 4.07(3) .
W13 K20 4.00(4) 2_546
W13 O44 1.926(12) .
W13 O46 2.377(11) .
W13 O49 1.925(13) .
W13 O51 1.730(12) .
W13 O52 1.889(13) .
W13 O53 1.874(15) .
W14 K7 3.812(14) .
W14 O50 1.958(13) .
W14 O54 1.730(13) .
W14 O55 2.020(13) .
W14 O56 1.763(11) .
W14 O57 1.917(12) .
W14 O58 2.350(12) .
W15 K17 4.14(3) .
W15 O52 1.951(13) .
W15 O55 1.892(14) .
W15 O58 2.361(11) .
W15 O59 1.747(13) .
W15 O60 1.856(14) .
W15 O61 1.925(12) .
W16 K6 3.895(12) 4_566
W16 K7 3.878(14) .
W16 O57 1.966(12) .
W16 O58 2.328(12) .
W16 O60 2.081(13) .
W16 O62 1.730(13) .
W16 O63 1.750(13) .
W16 O64 1.916(12) .
W17 K3 3.867(10) .
W17 O53 1.949(15) .
W17 O61 1.901(12) .
W17 O65 1.716(13) .
W17 O66 1.842(15) .
W17 O67 1.868(13) .
W17 O68 2.397(11) .
W18 K6 3.684(12) 4_566
W18 K16 3.99(2) 1_556
W18 O64 1.922(12) .
W18 O66 2.097(13) .
W18 O68 2.295(12) .
W18 O69 1.743(13) .
W18 O70 1.760(13) .
W18 O71 1.981(12) .
W19 K3 3.979(10) .
W19 K5 3.907(12) .
W19 K10 3.832(14) 1_556
W19 K16 3.85(2) 1_556
W19 O45 1.960(12) .
W19 O67 2.020(12) .
W19 O68 2.331(11) .
W19 O71 1.903(13) .
W19 O72 1.737(13) .
W19 O73 1.780(11) .
Sm1 Sm3 3.6569(14) .
Sm1 O15 2.348(12) .
Sm1 O23 2.624(12) .
Sm1 O42 2.400(12) .
Sm1 O43 2.595(11) .
Sm1 O48 2.418(12) .
Sm1 O74 2.428(11) .
Sm1 O1W 2.496(13) .
Sm1 O2W 2.509(13) .
Sm1 O3W 2.580(10) .
Sm2 K8 4.353(14) .
Sm2 K8 4.515(15) 3_657
Sm2 K9 4.484(13) 1_556
Sm2 O35 2.390(11) .
Sm2 O39 2.418(12) 3_657
Sm2 O42 2.379(11) .
Sm2 O73 2.318(12) .
Sm2 O74 2.501(11) .
Sm2 O3W 2.491(11) .
Sm2 O4W 2.505(12) .
Sm2 O5W 2.480(13) .
Sm3 K4 4.247(11) .
Sm3 K7 4.491(14) .
Sm3 O23 2.578(12) .
Sm3 O30 2.361(12) .
Sm3 O48 2.355(11) .
Sm3 O56 2.340(12) .
Sm3 O74 2.435(11) .
Sm3 O6W 2.513(15) .
Sm3 O7W 2.479(13) .
Sm3 O8W 2.436(15) .
As1 O6 1.786(11) .
As1 O18 1.792(10) .
As1 O28 1.794(11) .
As2 O46 1.776(12) .
As2 O58 1.791(11) .
As2 O68 1.796(12) .
K1 K5 3.843(13) 3_657
K1 K13 2.80(2) .
K1 K21 3.23(4) .
K1 O1 3.043(14) .
K1 O4 2.943(12) .
K1 O22 2.809(15) 4_666
K1 O32 2.887(14) .
K1 O36 3.003(13) .
K1 O38 2.897(15) .
K1 C1 3.286(19) .
K1 O21W 3.16(5) 4_666
K2 K6 4.454(14) 3_656
K2 K12 4.050(18) 1_545
K2 K15 3.22(2) .
K2 O7 3.081(15) .
K2 O10 3.142(15) .
K2 O14 3.061(17) .
K2 O19 2.779(15) 3_656
K2 O62 3.060(15) 2_546
K2 O9W 2.80(2) .
K2 O12W 2.89(3) .
K3 K5 2.647(16) .
K3 K13 4.79(2) 3_657
K3 K20 3.51(4) 2_546
K3 O29 2.826(17) 2_546
K3 O44 2.914(16) .
K3 O45 2.940(15) .
K3 O53 2.909(17) .
K3 O67 2.925(17) .
K4 K18 3.78(3) 4_666
K4 K20 2.75(4) .
K4 O30 3.111(17) .
K4 O31 2.981(16) .
K4 O33 3.142(16) .
K4 O34 3.015(18) .
K4 O7W 2.822(17) .
K4 O10W 3.08(3) .
K4 O24W 2.85(5) 4_666
K5 K1 3.843(13) 3_657
K5 K10 4.803(18) 1_556
K5 K13 3.10(2) 3_657
K5 O1 2.936(17) 3_657
K5 O29 3.055(18) 2_546
K5 O38 2.800(19) 3_657
K5 O67 3.412(18) .
K5 O72 2.935(19) .
K5 O22W 2.90(5) .
K6 W16 3.895(12) 4_665
K6 W18 3.684(12) 4_665
K6 K11 4.14(2) .
K6 K13 4.20(2) 4_565
K6 O19 2.877(18) .
K6 O21 2.925(18) .
K6 O25 3.078(18) .
K6 O62 3.218(19) 4_665
K6 O64 2.874(17) 4_665
K6 O69 2.894(18) 4_665
K7 O40 2.817(19) 4_565
K7 O41 3.095(19) 2_556
K7 O56 3.272(19) .
K7 O57 2.915(19) .
K7 O63 3.216(19) .
K7 C3 3.41(2) 4_565
K7 C4 3.50(3) 4_565
K7 O1W 3.104(19) 2_556
K7 O6W 2.75(2) .
K7 O10W 2.91(3) .
K8 K10 4.50(2) 3_656
K8 K16 2.90(3) 3_656
K8 O2 3.419(19) .
K8 O5 3.033(19) .
K8 O8 2.994(19) .
K8 O37 3.036(19) .
K8 O4W 2.82(2) 3_657
K8 O23W 3.25(5) 2_646
K9 W10 4.063(13) 1_554
K9 Sm2 4.484(13) 1_554
K9 K8 4.607(19) 3_656
K9 K12 3.90(2) 3_666
K9 K16 2.98(3) .
K9 O34 2.843(19) 1_554
K9 O54 2.823(18) 4_665
K9 O4W 3.196(18) 1_554
K9 O5W 2.812(18) 1_554
K9 O11W 3.05(3) 4_565
K9 O13W 2.98(4) 4_565
K9 O23W 3.14(5) 4_565
K10 W1 4.026(14) 3_656
K10 W2 4.080(13) 3_656
K10 W19 3.832(14) 1_554
K10 K5 4.803(18) 1_554
K10 K8 4.50(2) 3_656
K10 K12 4.04(2) 3_666
K10 K16 3.47(3) .
K10 O2 2.731(18) 3_656
K10 O71 2.806(18) 1_554
K10 O72 3.18(2) 1_554
K10 O19W 3.11(4) 3_666
K10 O22W 3.08(5) 1_554
K11 K12 4.14(3) 2_646
K11 K14 4.65(3) .
K11 K21 3.45(4) .
K11 O11 3.18(2) .
K11 O13 3.15(2) .
K11 O25 3.07(2) .
K11 O59 2.82(2) 1_655
K11 O13W 3.00(4) .
K12 W2 4.035(17) 1_565
K12 K2 4.050(18) 1_565
K12 K9 3.90(2) 3_666
K12 K10 4.04(2) 3_666
K12 K11 4.14(3) 2_656
K12 K16 2.44(3) 3_666
K12 O7 2.50(2) 1_565
K12 O11W 2.47(3) 2_656
K12 O12W 2.38(4) 1_565
K12 O13W 2.73(4) 2_656
K12 O19W 2.32(4) .
K12 O23W 2.35(5) 2_656
K13 W6 4.03(2) 4_666
K13 W8 3.93(2) 4_666
K13 K3 4.79(2) 3_657
K13 K5 3.10(2) 3_657
K13 K6 4.20(2) 4_666
K13 K21 4.21(4) .
K13 O20 3.29(2) 4_666
K13 O24 2.99(3) 4_666
K13 O26 3.10(2) 4_666
K14 K2 4.52(2) 3_656
K14 K15 3.37(3) .
K14 O11 2.93(2) .
K14 O12 3.11(2) .
K14 O14 2.80(2) 3_656
K14 O19 3.41(2) .
K14 O16W 3.13(5) 3_656
K14 O18W 3.10(5) .
K15 W5 3.99(2) 3_656
K15 K15 3.98(4) 3_656
K15 O9 3.29(2) .
K15 O10 3.07(2) .
K15 O16 2.83(2) 3_656
K15 O16 3.06(2) .
K15 O20W 2.96(4) .
K16 W18 3.99(2) 1_554
K16 W19 3.85(2) 1_554
K16 K8 2.90(3) 3_656
K16 K12 2.44(3) 3_666
K16 O70 3.42(3) 1_554
K16 O71 2.93(3) 1_554
K16 O73 3.37(3) 1_554
K16 O11W 3.30(4) 4_565
K16 O23W 2.45(5) 4_565
K17 K9 5.03(3) 4_566
K17 K18 4.55(5) .
K17 K19 3.60(5) 3_556
K17 O49 3.17(3) .
K17 O50 3.14(3) .
K17 O52 3.19(3) .
K17 O55 3.12(3) .
K17 O18W 3.37(5) 1_455
K17 O24W 2.82(6) .
K18 W10 4.11(3) 4_565
K18 K1 4.50(3) 4_565
K18 K4 3.78(3) 4_565
K18 K20 4.43(5) 4_565
K18 O32 3.28(4) 4_565
K18 O34 3.17(4) 4_565
K18 O36 3.18(4) 4_565
K18 O47 3.14(4) .
K18 O8W 2.81(4) .
K18 O15W 2.33(5) 4_565
K18 O24W 2.26(6) .
K19 K4 4.28(4) 2_546
K19 K7 4.87(4) 2_546
K19 K17 3.60(5) 3_556
K19 K20 3.45(6) 2_546
K19 O43 2.86(4) .
K19 O10W 2.72(5) 2_546
K20 W13 4.00(4) 2_556
K20 K3 3.51(4) 2_556
K20 K18 4.43(5) 4_666
K20 K19 3.45(6) 2_556
K20 O31 2.98(4) .
K20 O44 2.81(4) 2_556
K21 O3 2.95(4) .
K21 O4 3.08(4) .
K21 O13 3.24(4) .
K21 O27 3.34(4) .
K21 O17W 3.34(6) .
K21 O21W 2.98(6) 4_666
K21 Li1 3.49(8) 2_646
O1 K5 2.936(17) 3_657
O2 K10 2.731(18) 3_656
O7 K12 2.50(2) 1_545
O14 K14 2.80(2) 3_656
O16 K15 2.83(2) 3_656
O19 K2 2.779(15) 3_656
O20 K13 3.29(2) 4_565
O22 K1 2.809(15) 4_565
O24 K13 2.99(3) 4_565
O26 K13 3.10(2) 4_565
O29 K3 2.826(17) 2_556
O29 K5 3.055(18) 2_556
O32 K18 3.28(4) 4_666
O34 K9 2.843(19) 1_556
O34 K18 3.17(4) 4_666
O36 K18 3.18(4) 4_666
O36 C1 1.29(2) .
O37 C2 1.41(2) .
O38 K5 2.80(2) 3_657
O38 C1 1.26(2) .
O39 Sm2 2.418(12) 3_657
O39 C4 1.27(2) .
O40 K7 2.817(19) 4_666
O40 C4 1.26(2) .
O41 K7 3.095(19) 2_546
O44 K20 2.81(4) 2_546
O54 K9 2.823(18) 4_566
O59 K11 2.82(2) 1_455
O62 K2 3.060(15) 2_556
O62 K6 3.218(19) 4_566
O64 K6 2.874(17) 4_566
O69 K6 2.894(18) 4_566
O70 K16 3.42(3) 1_556
O71 K10 2.806(18) 1_556
O71 K16 2.93(3) 1_556
O72 K10 3.18(2) 1_556
O73 K16 3.37(3) 1_556
C1 C2 1.55(3) .
C2 H2 0.9800 .
C2 C3 1.42(3) .
C3 K7 3.41(2) 4_666
C3 H3A 0.9700 .
C3 H3B 0.9700 .
C3 C4 1.48(2) .
C4 K7 3.50(3) 4_666
O1W K7 3.104(19) 2_546
O4W K8 2.82(2) 3_657
O4W K9 3.196(18) 1_556
O5W K9 2.812(18) 1_556
O10W K19 2.72(5) 2_556
O11W K9 3.05(3) 4_666
O11W K12 2.47(3) 2_646
O11W K16 3.30(4) 4_666
O11W O23W 1.30(5) .
O12W K12 2.38(4) 1_545
O13W K9 2.98(4) 4_666
O13W K12 2.73(4) 2_646
O15W K18 2.33(5) 4_666
O16W K14 3.13(5) 3_656
O18W K17 3.37(5) 1_655
O19W K10 3.11(4) 3_666
O21W K1 3.16(5) 4_565
O21W K21 2.98(6) 4_565
O22W K10 3.08(5) 1_556
O23W K8 3.25(5) 2_656
O23W K9 3.14(5) 4_666
O23W K12 2.35(5) 2_646
O23W K16 2.45(5) 4_666
O24W K4 2.85(5) 4_565
Li1 K21 3.49(8) 2_656
